data_4115674
loop_
_publ_author_name
'Hans Lee'
'Carolyn B. Knobler'
'M. Frederick Hawthorne'

_publ_contact_author
;
Hawthorne, M. F.,
Department of Chemistry and Biochemistry,
University of California,
Los Angeles, CA 90095-1569.  USA
;
_publ_contact_author_email hawthorne@chem.ucla.edu
_publ_contact_author_fax 310-825-5490
_publ_contact_author_phone 310-825-7378
_publ_section_title
;
 Octahedral Coordination of Halide Ions (I-, Br-, Cl-) Sandwich Bonded
 with Tridentate Mercuracarborand-3 Receptors
;
_journal_name_full 'Journal of the American Chemical Society'
_journal_page_first 8543
_journal_page_last 8549
_journal_paper_doi 10.1021/ja010755l
_journal_volume 123
_journal_year 2001
_chemical_formula_moiety
; 
Li (H2O)4 [((CH3)2-C2B10H8Hg)3]2 I 2CH3CN
;
_chemical_formula_sum 'C14 H49 B30 Hg3 I0.5 Li0.5 N O2'
_chemical_formula_weight 1256.53
_chemical_name_common
;
Li tetraaquo [B-hexamethyl 9-mercuracarborand-3]2 iodide 
;
_space_group_IT_number 2
_symmetry_cell_setting triclinic
_symmetry_space_group_name_Hall '-P 1'
_symmetry_space_group_name_H-M 'P -1'
_atom_sites_solution_hydrogens geom
_atom_sites_solution_primary direct
_atom_sites_solution_secondary difmap
_audit_creation_method SHELXL
_cell_angle_alpha 61.16(2)
_cell_angle_beta 82.34(2)
_cell_angle_gamma 86.58(2)
_cell_formula_units_Z 2
_cell_length_a 13.312(8)
_cell_length_b 13.982(9)
_cell_length_c 13.995(9)
_cell_measurement_reflns_used 47
_cell_measurement_temperature 293(2)
_cell_measurement_theta_max 20.5
_cell_measurement_theta_min 9.9
_cell_volume 2261(3)
_computing_cell_refinement 'UCLA software '
_computing_data_collection 'UCLA software '
_computing_data_reduction 'UCLA software '
_computing_molecular_graphics 'UCLA software '
_computing_publication_material 'UCLA software '
_computing_structure_refinement 'SHELXL-93 (Sheldrick, 1993)'
_computing_structure_solution 'SHELXS-86 (Sheldrick, 1990)'
_diffrn_ambient_temperature 293(2)
_diffrn_measurement_device 'Huber (Crystal Logic) '
_diffrn_measurement_method 'theta-2theta scans'
_diffrn_radiation_monochromator graphite
_diffrn_radiation_source 'fine-focus sealed tube'
_diffrn_radiation_type MoK\a
_diffrn_radiation_wavelength 0.71073
_diffrn_reflns_av_R_equivalents 0.0000
_diffrn_reflns_av_sigmaI/netI 0.1399
_diffrn_reflns_limit_h_max 18
_diffrn_reflns_limit_h_min 0
_diffrn_reflns_limit_k_max 19
_diffrn_reflns_limit_k_min -19
_diffrn_reflns_limit_l_max 19
_diffrn_reflns_limit_l_min -19
_diffrn_reflns_number 13203
_diffrn_reflns_theta_max 30.00
_diffrn_reflns_theta_min 1.54
_diffrn_standards_decay_% 1.1
_diffrn_standards_interval_count 97
_diffrn_standards_number 3
_exptl_absorpt_coefficient_mu 10.519
_exptl_absorpt_correction_T_max 1.
_exptl_absorpt_correction_T_min 0.645
_exptl_absorpt_correction_type
;
correction based on psi scan
;
_exptl_crystal_colour colorless
_exptl_crystal_density_diffrn 1.845
_exptl_crystal_description parallelepiped
_exptl_crystal_F_000 1148
_exptl_crystal_size_max 0.25
_exptl_crystal_size_mid 0.20
_exptl_crystal_size_min 0.03
_refine_diff_density_max 2.342
_refine_diff_density_min -1.715
_refine_diff_density_rms 0.265
_refine_ls_extinction_coef 0.00027(7)
_refine_ls_extinction_expression Fc^*^=kFc[1+0.001xFc^2^\l^3^/sin(2\q)]^-1/4^
_refine_ls_extinction_method SHELXL
_refine_ls_goodness_of_fit_all 1.018
_refine_ls_goodness_of_fit_obs 1.108
_refine_ls_hydrogen_treatment
;
H included in structure factor calculations in calculated positions with 
isotropic displacement parameters based approximately on the value for the 
attached atom.
;
_refine_ls_matrix_type full
_refine_ls_number_parameters 502
_refine_ls_number_reflns 13199
_refine_ls_number_restraints 0
_refine_ls_restrained_S_all 1.018
_refine_ls_restrained_S_obs 1.108
_refine_ls_R_factor_all 0.1635
_refine_ls_R_factor_obs 0.0628
_refine_ls_shift/esd_max 0.018
_refine_ls_shift/esd_mean 0.001
_refine_ls_structure_factor_coef Fsqd
_refine_ls_weighting_details 'w=1/[\s^2^(Fo^2^)+(0.0446P)^2^+23.8782P] where P=(Fo^2^+2Fc^2^)/3'
_refine_ls_weighting_scheme calc
_refine_ls_wR_factor_all 0.1709
_refine_ls_wR_factor_obs 0.1286
_reflns_number_observed 6469
_reflns_number_total 13203
_reflns_observed_criterion >2sigma(I)
_cod_data_source_file ja010755l_1.cif
_cod_data_source_block '[Li.(H2O)4][12.I].2CH3CN'
_cod_depositor_comments
;
The following automatic conversions were performed:

'_refine_ls_weighting_scheme' value 'calc
w=1/[\s^2^(Fo^2^)+(0.0446P)^2^+23.8782P] where P=(Fo^2^+2Fc^2^)/3'
was changed to 'calc'. New tag '_refine_ls_weighting_details' was
created. The value of the new tag was set to
'w=1/[\s^2^(Fo^2^)+(0.0446P)^2^+23.8782P] where P=(Fo^2^+2Fc^2^)/3'.

Automatic conversion script
Id: cif_fix_values 3143 2015-03-26 13:38:13Z robertas 
;
_cod_original_cell_volume 2261.5(25)
_cod_original_formula_sum 'C14 H49 B30 Hg3 I0.50 Li0.50 N O2'
_cod_database_code 4115674

loop_
_symmetry_equiv_pos_as_xyz
'x, y, z'
'-x, -y, -z'

loop_
_atom_site_aniso_label
_atom_site_aniso_U_11
_atom_site_aniso_U_22
_atom_site_aniso_U_33
_atom_site_aniso_U_23
_atom_site_aniso_U_13
_atom_site_aniso_U_12
Hg1 0.0413(3) 0.0387(3) 0.0338(3) -0.0113(2) -0.0051(2) 0.0072(2)
I1 0.0377(6) 0.0379(7) 0.0343(6) -0.0152(6) -0.0045(5) 0.0007(5)
Hg2 0.0365(3) 0.0379(3) 0.0319(3) -0.0080(2) -0.0027(2) 0.0008(2)
Hg3 0.0288(2) 0.0379(3) 0.0392(3) -0.0137(2) -0.0026(2) 0.0048(2)
C1A 0.048(8) 0.036(8) 0.031(7) -0.019(6) 0.003(6) -0.003(6)
C2A 0.045(8) 0.042(8) 0.033(7) -0.012(6) -0.011(6) 0.012(6)
B3A 0.045(9) 0.046(10) 0.027(8) -0.010(7) -0.006(6) 0.000(7)
B4A 0.043(9) 0.032(9) 0.044(10) -0.005(8) 0.006(7) -0.004(7)
B5A 0.074(13) 0.049(11) 0.044(10) -0.021(9) -0.009(9) 0.001(9)
B6A 0.055(10) 0.046(10) 0.028(8) -0.012(8) -0.002(7) -0.002(8)
B7A 0.074(13) 0.062(13) 0.039(10) -0.022(10) -0.012(9) 0.013(10)
B8A 0.081(13) 0.044(11) 0.034(9) -0.014(8) -0.008(9) 0.000(9)
B9A 0.086(14) 0.041(10) 0.024(8) 0.001(8) -0.011(8) -0.007(9)
C9A 0.078(13) 0.101(17) 0.047(11) -0.012(11) 0.002(9) -0.007(12)
B10A 0.084(14) 0.053(12) 0.034(9) -0.021(9) -0.030(9) 0.012(10)
B11A 0.061(10) 0.034(9) 0.029(8) -0.006(7) -0.012(7) 0.018(8)
B12A 0.084(14) 0.048(11) 0.036(10) -0.015(9) -0.017(9) 0.015(10)
C12A 0.106(16) 0.086(15) 0.051(11) -0.012(11) -0.032(11) 0.042(13)
C1B 0.041(7) 0.030(7) 0.031(7) -0.013(6) -0.002(5) -0.003(5)
C2B 0.035(7) 0.024(7) 0.035(7) 0.007(6) -0.006(5) 0.000(5)
B3B 0.021(6) 0.042(9) 0.051(10) -0.013(8) 0.003(6) 0.003(6)
B4B 0.029(7) 0.040(9) 0.042(9) -0.011(8) -0.001(6) 0.014(6)
B5B 0.030(7) 0.041(9) 0.051(10) -0.017(8) -0.001(7) 0.003(7)
B6B 0.031(8) 0.048(10) 0.056(11) -0.025(9) 0.004(7) 0.003(7)
B7B 0.045(9) 0.038(9) 0.042(9) -0.004(8) 0.002(7) 0.004(7)
B8B 0.040(8) 0.055(11) 0.032(8) -0.012(8) 0.009(7) 0.014(8)
B9B 0.031(8) 0.052(11) 0.049(10) -0.013(9) 0.008(7) -0.003(7)
C9B 0.030(7) 0.072(12) 0.074(12) -0.037(10) 0.006(7) 0.002(7)
B10B 0.032(8) 0.063(12) 0.065(12) -0.033(11) -0.002(8) -0.007(8)
B11B 0.042(9) 0.026(8) 0.052(10) 0.000(7) -0.008(7) -0.001(7)
B12B 0.052(10) 0.041(10) 0.046(10) -0.009(8) 0.005(8) -0.016(8)
C12B 0.067(12) 0.047(11) 0.085(14) 0.003(10) 0.008(10) 0.003(9)
C1C 0.031(6) 0.038(8) 0.037(7) -0.016(6) -0.009(5) 0.014(5)
C2C 0.044(8) 0.052(9) 0.028(7) -0.013(7) -0.010(6) 0.006(6)
B3C 0.032(7) 0.045(10) 0.061(11) -0.038(9) -0.013(7) 0.006(7)
B4C 0.037(8) 0.036(9) 0.036(8) -0.010(7) -0.007(6) 0.008(6)
B5C 0.043(9) 0.031(9) 0.059(11) -0.012(8) -0.007(8) 0.002(7)
B6C 0.035(8) 0.038(9) 0.058(11) -0.027(9) -0.002(7) 0.002(7)
B7C 0.038(8) 0.038(10) 0.060(11) -0.019(9) 0.006(8) -0.001(7)
B8C 0.027(7) 0.069(13) 0.058(11) -0.030(10) -0.016(7) 0.014(8)
B9C 0.039(8) 0.041(10) 0.048(10) -0.014(8) -0.006(7) 0.006(7)
C9C 0.065(11) 0.062(12) 0.061(11) -0.018(9) -0.010(9) 0.038(9)
B10C 0.062(11) 0.060(13) 0.061(12) -0.047(11) -0.004(9) 0.005(9)
B11C 0.061(11) 0.069(13) 0.041(10) -0.034(10) 0.000(8) 0.027(10)
B12C 0.034(8) 0.044(10) 0.066(12) -0.028(9) 0.015(8) 0.004(7)
C12C 0.062(11) 0.077(13) 0.068(12) -0.033(11) 0.001(9) 0.021(10)
N1S 0.239(41) 0.139(30) 0.248(42) -0.059(30) -0.042(32) 0.068(28)
C2S 0.178(34) 0.078(21) 0.111(23) -0.021(19) -0.035(22) 0.003(21)
C3S 0.240(41) 0.099(24) 0.163(32) -0.047(23) -0.108(30) 0.057(26)
O1S 0.769(109) 0.470(72) 0.307(53) 0.169(49) -0.309(65) -0.494(81)
O2S 0.237(43) 0.836(124) 1.251(217) -0.778(158) 0.468(91) -0.277(64)

loop_
_atom_site_label
_atom_site_type_symbol
_atom_site_fract_x
_atom_site_fract_y
_atom_site_fract_z
_atom_site_U_iso_or_equiv
_atom_site_thermal_displace_type
_atom_site_occupancy
_atom_site_calc_flag
_atom_site_refinement_flags
Hg1 Hg 0.07028(4) 0.44779(5) 0.29855(4) 0.0407(2) Uani 1 d .
I1 I 0.0000 0.5000 0.5000 0.0375(3) Uani 1 d S
Hg2 Hg -0.19553(4) 0.50266(5) 0.38170(4) 0.03931(15) Uani 1 d .
Hg3 Hg -0.06250(4) 0.25060(4) 0.56721(4) 0.03769(15) Uani 1 d .
C1A C -0.0048(10) 0.5798(11) 0.1870(11) 0.038(3) Uani 1 d .
C2A C -0.1255(10) 0.6071(12) 0.2227(11) 0.042(3) Uani 1 d .
B3A B -0.0333(12) 0.6952(14) 0.2005(13) 0.042(4) Uani 1 d .
H3A H -0.0083(12) 0.7062(14) 0.2663(13) 0.055 Uiso 1 calc R
B4A B 0.0522(13) 0.7022(13) 0.0905(14) 0.046(4) Uani 1 d .
H4A H 0.1329(13) 0.7200(13) 0.0838(14) 0.060 Uiso 1 calc R
B5A B 0.0110(16) 0.6064(16) 0.0522(15) 0.056(5) Uani 1 d .
H5A H 0.0637(16) 0.5612(16) 0.0212(15) 0.072 Uiso 1 calc R
B6A B -0.1005(13) 0.5472(15) 0.1384(13) 0.046(4) Uani 1 d .
H6A H -0.1201(13) 0.4622(15) 0.1640(13) 0.059 Uiso 1 calc R
B7A B -0.1531(16) 0.7432(17) 0.1527(15) 0.059(5) Uani 1 d .
H7A H -0.2060(16) 0.7859(17) 0.1865(15) 0.077 Uiso 1 calc R
B8A B -0.0407(16) 0.8047(16) 0.0644(14) 0.055(5) Uani 1 d .
H8A H -0.0206(16) 0.8892(16) 0.0400(14) 0.071 Uiso 1 calc R
B9A B -0.0123(16) 0.7515(15) -0.0292(13) 0.056(5) Uani 1 d .
C9A C 0.0429(15) 0.8179(18) -0.1496(14) 0.086(7) Uani 1 d G
H9A1 H 0.0928(15) 0.8655(18) -0.1510(14) 0.128 Uiso 1 calc R
H9A2 H -0.0058(15) 0.8605(18) -0.1984(14) 0.128 Uiso 1 calc R
H9A3 H 0.0755(15) 0.7682(18) -0.1729(14) 0.128 Uiso 1 calc R
B10A B -0.1091(16) 0.6556(16) 0.0034(14) 0.055(5) Uani 1 d .
H10A H -0.1349(16) 0.6424(16) -0.0609(14) 0.083 Uiso 1 calc R
B11A B -0.1963(14) 0.6497(13) 0.1141(13) 0.045(4) Uani 1 d .
H11A H -0.2773(14) 0.6313(13) 0.1230(13) 0.068 Uiso 1 calc R
B12A B -0.1397(17) 0.7774(16) 0.0104(15) 0.058(5) Uani 1 d .
C12A C -0.2057(16) 0.8694(17) -0.0776(15) 0.089(7) Uani 1 d G
H12A H -0.2555(16) 0.8352(17) -0.0951(15) 0.134 Uiso 1 calc R
H12A H -0.1620(16) 0.9148(17) -0.1432(15) 0.134 Uiso 1 calc R
H12A H -0.2391(16) 0.9133(17) -0.0474(15) 0.134 Uiso 1 calc R
C1B C -0.2747(10) 0.3847(11) 0.5296(10) 0.035(3) Uani 1 d .
C2B C -0.2144(10) 0.2717(10) 0.6112(11) 0.040(3) Uani 1 d .
B3B B -0.2536(10) 0.3641(14) 0.6565(14) 0.043(4) Uani 1 d .
H3B H -0.2018(10) 0.4138(14) 0.6698(14) 0.055 Uiso 1 calc R
B4B B -0.3710(11) 0.4145(14) 0.6031(13) 0.042(4) Uani 1 d .
H4B H -0.3962(11) 0.4981(14) 0.5813(13) 0.054 Uiso 1 calc R
B5B B -0.3958(11) 0.3530(14) 0.5242(15) 0.044(4) Uani 1 d .
H5B H -0.4366(11) 0.3963(14) 0.4515(15) 0.057 Uiso 1 calc R
B6B B -0.2925(11) 0.2641(15) 0.5278(15) 0.046(4) Uani 1 d .
H6B H -0.2650(11) 0.2494(15) 0.4583(15) 0.060 Uiso 1 calc R
B7B B -0.2675(13) 0.2221(14) 0.7434(14) 0.049(4) Uani 1 d .
H7B H -0.2247(13) 0.1786(14) 0.8145(14) 0.063 Uiso 1 calc R
B8B B -0.3690(12) 0.3121(15) 0.7402(13) 0.048(4) Uani 1 d .
H8B H -0.3926(12) 0.3288(15) 0.8090(13) 0.063 Uiso 1 calc R
B9B B -0.4592(12) 0.3025(15) 0.6615(15) 0.050(4) Uani 1 d .
C9B C -0.5802(10) 0.3216(15) 0.6840(14) 0.059(4) Uani 1 d G
H9B1 H -0.5991(10) 0.3911(15) 0.6268(14) 0.088 Uiso 1 calc R
H9B2 H -0.5949(10) 0.3205(15) 0.7536(14) 0.088 Uiso 1 calc R
H9B3 H -0.6177(10) 0.2647(15) 0.6849(14) 0.088 Uiso 1 calc R
B10B B -0.4109(12) 0.2130(16) 0.6104(16) 0.053(5) Uani 1 d .
H10B H -0.4619(12) 0.1649(16) 0.5941(16) 0.068 Uiso 1 calc R
B11B B -0.2926(12) 0.1617(13) 0.6635(15) 0.047(4) Uani 1 d .
H11B H -0.2665(12) 0.0789(13) 0.6826(15) 0.062 Uiso 1 calc R
B12B B -0.3956(14) 0.1839(15) 0.7489(15) 0.052(5) Uani 1 d .
C12B C -0.4522(14) 0.0842(14) 0.8551(16) 0.083(7) Uani 1 d G
H12B H -0.4040(14) 0.0284(14) 0.8909(16) 0.124 Uiso 1 calc R
H12B H -0.5031(14) 0.0551(14) 0.8335(16) 0.124 Uiso 1 calc R
H12B H -0.4837(14) 0.1092(14) 0.9048(16) 0.124 Uiso 1 calc R
C1C C 0.0795(9) 0.2083(11) 0.5168(11) 0.036(3) Uani 1 d .
C2C C 0.1407(10) 0.2973(13) 0.3959(11) 0.043(3) Uani 1 d .
B3C B 0.1871(11) 0.2726(14) 0.5135(14) 0.040(4) Uani 1 d .
H3C H 0.1878(11) 0.3327(14) 0.5428(14) 0.052 Uiso 1 calc R
B4C B 0.1659(11) 0.1318(13) 0.6035(13) 0.040(4) Uani 1 d .
H4C H 0.1535(11) 0.0996(13) 0.6930(13) 0.052 Uiso 1 calc R
B5C B 0.1014(13) 0.0803(14) 0.5374(15) 0.048(4) Uani 1 d .
H5C H 0.0463(13) 0.0132(14) 0.5846(15) 0.062 Uiso 1 calc R
B6C B 0.0834(12) 0.1873(13) 0.4067(15) 0.043(4) Uani 1 d .
H6C H 0.0160(12) 0.1928(13) 0.3666(15) 0.055 Uiso 1 calc R
B7C B 0.2681(12) 0.2832(14) 0.3940(15) 0.049(4) Uani 1 d .
H7C H 0.3223(12) 0.3509(14) 0.3453(15) 0.063 Uiso 1 calc R
B8C B 0.2866(12) 0.1754(16) 0.5286(15) 0.051(5) Uani 1 d .
H8C H 0.3531(12) 0.1720(16) 0.5691(15) 0.066 Uiso 1 calc R
B9C B 0.2322(12) 0.0570(14) 0.5417(15) 0.046(4) Uani 1 d .
C9C C 0.2748(13) -0.0614(14) 0.6180(14) 0.069(5) Uani 1 d G
H9C1 H 0.2276(13) -0.0989(14) 0.6829(14) 0.104 Uiso 1 calc R
H9C2 H 0.3389(13) -0.0544(14) 0.6384(14) 0.104 Uiso 1 calc R
H9C3 H 0.2834(13) -0.1022(14) 0.5785(14) 0.104 Uiso 1 calc R
B10C B 0.1780(14) 0.0938(16) 0.4206(16) 0.054(5) Uani 1 d .
H10C H 0.1725(14) 0.0359(16) 0.3893(16) 0.071 Uiso 1 calc R
B11C B 0.2037(14) 0.2307(17) 0.3313(15) 0.056(5) Uani 1 d .
H11C H 0.2163(14) 0.2636(17) 0.2417(15) 0.072 Uiso 1 calc R
B12C B 0.2962(12) 0.1504(15) 0.4159(16) 0.050(4) Uani 1 d .
C12C C 0.4018(13) 0.1194(16) 0.3654(15) 0.072(5) Uani 1 d G
H12C H 0.4255(13) 0.1807(16) 0.2962(15) 0.108 Uiso 1 calc R
H12C H 0.3911(13) 0.0581(16) 0.3547(15) 0.108 Uiso 1 calc R
H12C H 0.4515(13) 0.1010(16) 0.4153(15) 0.108 Uiso 1 calc R
Li1 Li 0.5000 0.5000 1.0000 0.023(6) Uiso 1 d S
N1S N 0.3700(31) 0.8088(30) 0.9176(35) 0.225(18) Uani 1 d .
C2S C 0.3218(30) 0.8816(26) 0.9134(26) 0.131(11) Uani 1 d .
C3S C 0.2633(28) 0.9703(25) 0.9070(27) 0.168(15) Uani 1 d .
H3S1 H 0.1982(83) 0.9447(33) 0.9488(193) 0.252 Uiso 1 calc R
H3S2 H 0.2546(185) 1.0194(119) 0.8316(34) 0.252 Uiso 1 calc R
H3S3 H 0.2968(108) 1.0077(141) 0.9361(221) 0.252 Uiso 1 calc R
O1S O 0.3583(48) 0.4999(43) 1.0387(35) 0.617(69) Uani 1 d .
H1S1 H 0.3366 0.4468 1.1006 0.926 Uiso 1 d .
H1S2 H 0.3200 0.5649 1.0359 0.926 Uiso 1 d .
O2S O 0.5191(35) 0.4792(66) 1.1107(72) 0.702(83) Uani 1 d .
H2S1 H 0.4741 0.4324 1.1539 1.053 Uiso 1 d .
H2S2 H 0.5800 0.4792 1.1491 1.053 Uiso 1 d .

loop_
_atom_type_symbol
_atom_type_description
_atom_type_scat_dispersion_real
_atom_type_scat_dispersion_imag
_atom_type_scat_source
C C 0.0033 0.0016 'International Tables Vol C Tables 4.2.6.8 and 6.1.1.4'
H H 0.0000 0.0000 'International Tables Vol C Tables 4.2.6.8 and 6.1.1.4'
B B 0.0013 0.0007 'International Tables Vol C Tables 4.2.6.8 and 6.1.1.4'
Hg Hg -2.3894 9.2266 'International Tables Vol C Tables 4.2.6.8 and 6.1.1.4'
N N 0.0061 0.0033 'International Tables Vol C Tables 4.2.6.8 and 6.1.1.4'
I I -0.4742 1.8119 'International Tables Vol C Tables 4.2.6.8 and 6.1.1.4'
Li Li -0.0003 0.0001 'International Tables Vol C Tables 4.2.6.8 and 6.1.1.4'
O O 0.0106 0.0060 'International Tables Vol C Tables 4.2.6.8 and 6.1.1.4'

loop_
_geom_angle_atom_site_label_1
_geom_angle_atom_site_label_2
_geom_angle_atom_site_label_3
_geom_angle
_geom_angle_site_symmetry_1
_geom_angle_site_symmetry_3
C1A Hg1 C2C 169.0(5) . .
C1A Hg1 I1 94.1(4) . .
C2C Hg1 I1 95.1(4) . .
Hg1 I1 Hg1 180.0 2_566 .
Hg1 I1 Hg2 110.05(4) 2_566 .
Hg1 I1 Hg2 69.95(4) . .
Hg1 I1 Hg2 69.95(4) 2_566 2_566
Hg1 I1 Hg2 110.05(4) . 2_566
Hg2 I1 Hg2 180.0 . 2_566
Hg1 I1 Hg3 69.07(3) 2_566 2_566
Hg1 I1 Hg3 110.93(3) . 2_566
Hg2 I1 Hg3 110.19(3) . 2_566
Hg2 I1 Hg3 69.81(3) 2_566 2_566
Hg1 I1 Hg3 110.93(3) 2_566 .
Hg1 I1 Hg3 69.07(3) . .
Hg2 I1 Hg3 69.81(3) . .
Hg2 I1 Hg3 110.19(3) 2_566 .
Hg3 I1 Hg3 180.0 2_566 .
C2A Hg2 C1B 171.0(5) . .
C2A Hg2 I1 93.7(4) . .
C1B Hg2 I1 93.1(4) . .
C2B Hg3 C1C 169.4(6) . .
C2B Hg3 I1 93.5(4) . .
C1C Hg3 I1 95.9(4) . .
C2A C1A B6A 61.6(9) . .
C2A C1A B5A 110.2(11) . .
B6A C1A B5A 61.3(10) . .
C2A C1A B4A 107.6(11) . .
B6A C1A B4A 111.6(11) . .
B5A C1A B4A 62.9(10) . .
C2A C1A B3A 58.8(8) . .
B6A C1A B3A 111.2(11) . .
B5A C1A B3A 112.9(11) . .
B4A C1A B3A 61.1(9) . .
C2A C1A Hg1 120.1(8) . .
B6A C1A Hg1 114.8(9) . .
B5A C1A Hg1 118.0(10) . .
B4A C1A Hg1 124.6(9) . .
B3A C1A Hg1 122.9(9) . .
B3A C2A C1A 61.5(9) . .
B3A C2A B7A 63.2(10) . .
C1A C2A B7A 112.3(12) . .
B3A C2A B11A 113.9(11) . .
C1A C2A B11A 110.6(11) . .
B7A C2A B11A 62.5(10) . .
B3A C2A B6A 111.6(11) . .
C1A C2A B6A 59.4(9) . .
B7A C2A B6A 113.3(11) . .
B11A C2A B6A 62.3(9) . .
B3A C2A Hg2 121.8(9) . .
C1A C2A Hg2 118.3(8) . .
B7A C2A Hg2 122.7(10) . .
B11A C2A Hg2 117.9(10) . .
B6A C2A Hg2 114.5(9) . .
C2A B3A C1A 59.6(9) . .
C2A B3A B4A 106.9(12) . .
C1A B3A B4A 59.4(9) . .
C2A B3A B7A 59.2(10) . .
C1A B3A B7A 107.6(12) . .
B4A B3A B7A 108.4(12) . .
C2A B3A B8A 105.3(12) . .
C1A B3A B8A 106.1(12) . .
B4A B3A B8A 59.8(10) . .
B7A B3A B8A 59.6(10) . .
C1A B4A B3A 59.5(9) . .
C1A B4A B8A 107.1(12) . .
B3A B4A B8A 61.1(10) . .
C1A B4A B9A 106.7(12) . .
B3A B4A B9A 109.4(12) . .
B8A B4A B9A 60.2(11) . .
C1A B4A B5A 58.5(9) . .
B3A B4A B5A 108.0(12) . .
B8A B4A B5A 108.6(13) . .
B9A B4A B5A 60.7(11) . .
C1A B5A B6A 58.7(10) . .
C1A B5A B10A 105.4(13) . .
B6A B5A B10A 60.3(11) . .
C1A B5A B4A 58.6(9) . .
B6A B5A B4A 106.2(13) . .
B10A B5A B4A 105.4(13) . .
C1A B5A B9A 105.8(13) . .
B6A B5A B9A 107.4(14) . .
B10A B5A B9A 58.7(11) . .
B4A B5A B9A 59.5(10) . .
C1A B6A C2A 59.0(8) . .
C1A B6A B5A 60.0(9) . .
C2A B6A B5A 107.2(13) . .
C1A B6A B10A 106.9(12) . .
C2A B6A B10A 104.9(12) . .
B5A B6A B10A 61.1(11) . .
C1A B6A B11A 107.3(13) . .
C2A B6A B11A 58.7(9) . .
B5A B6A B11A 109.9(13) . .
B10A B6A B11A 59.7(10) . .
C2A B7A B8A 104.8(14) . .
C2A B7A B3A 57.6(10) . .
B8A B7A B3A 60.5(10) . .
C2A B7A B11A 59.3(10) . .
B8A B7A B11A 106.9(14) . .
B3A B7A B11A 106.7(14) . .
C2A B7A B12A 105.6(14) . .
B8A B7A B12A 58.7(11) . .
B3A B7A B12A 107.1(14) . .
B11A B7A B12A 60.2(11) . .
B12A B8A B4A 109.0(14) . .
B12A B8A B7A 61.3(11) . .
B4A B8A B7A 108.2(13) . .
B12A B8A B9A 60.7(11) . .
B4A B8A B9A 60.6(11) . .
B7A B8A B9A 109.9(14) . .
B12A B8A B3A 108.7(14) . .
B4A B8A B3A 59.1(10) . .
B7A B8A B3A 59.9(10) . .
B9A B8A B3A 108.1(13) . .
C9A B9A B10A 121.7(15) . .
C9A B9A B12A 123.0(15) . .
B10A B9A B12A 59.9(11) . .
C9A B9A B8A 124.3(16) . .
B10A B9A B8A 106.0(14) . .
B12A B9A B8A 58.6(11) . .
C9A B9A B4A 122.8(16) . .
B10A B9A B4A 106.6(11) . .
B12A B9A B4A 106.2(12) . .
B8A B9A B4A 59.2(10) . .
C9A B9A B5A 120.4(17) . .
B10A B9A B5A 59.9(10) . .
B12A B9A B5A 107.9(13) . .
B8A B9A B5A 107.0(12) . .
B4A B9A B5A 59.8(10) . .
B9A B10A B12A 60.5(12) . .
B9A B10A B6A 108.2(12) . .
B12A B10A B6A 108.8(12) . .
B9A B10A B11A 109.6(13) . .
B12A B10A B11A 60.8(11) . .
B6A B10A B11A 60.7(9) . .
B9A B10A B5A 61.4(11) . .
B12A B10A B5A 109.6(13) . .
B6A B10A B5A 58.6(10) . .
B11A B10A B5A 108.6(12) . .
C2A B11A B10A 105.1(12) . .
C2A B11A B7A 58.2(10) . .
B10A B11A B7A 107.6(14) . .
C2A B11A B6A 59.0(9) . .
B10A B11A B6A 59.6(9) . .
B7A B11A B6A 107.2(13) . .
C2A B11A B12A 104.7(13) . .
B10A B11A B12A 59.5(10) . .
B7A B11A B12A 60.1(11) . .
B6A B11A B12A 106.9(13) . .
C12A B12A B8A 124.3(17) . .
C12A B12A B10A 119.7(15) . .
B8A B12A B10A 107.4(14) . .
C12A B12A B9A 120.8(15) . .
B8A B12A B9A 60.7(11) . .
B10A B12A B9A 59.6(11) . .
C12A B12A B7A 123.5(16) . .
B8A B12A B7A 60.0(11) . .
B10A B12A B7A 107.4(13) . .
B9A B12A B7A 108.8(13) . .
C12A B12A B11A 120.7(17) . .
B8A B12A B11A 107.4(13) . .
B10A B12A B11A 59.7(11) . .
B9A B12A B11A 108.0(13) . .
B7A B12A B11A 59.6(11) . .
C2B C1B B4B 110.9(10) . .
C2B C1B B3B 61.1(9) . .
B4B C1B B3B 62.9(8) . .
C2B C1B B5B 110.2(10) . .
B4B C1B B5B 62.3(9) . .
B3B C1B B5B 113.9(10) . .
C2B C1B B6B 60.2(9) . .
B4B C1B B6B 113.6(11) . .
B3B C1B B6B 112.8(11) . .
B5B C1B B6B 62.4(9) . .
C2B C1B Hg2 119.2(8) . .
B4B C1B Hg2 123.9(9) . .
B3B C1B Hg2 123.1(9) . .
B5B C1B Hg2 117.0(9) . .
B6B C1B Hg2 112.3(9) . .
C1B C2B B7B 110.0(11) . .
C1B C2B B11B 109.9(10) . .
B7B C2B B11B 62.7(10) . .
C1B C2B B6B 61.6(9) . .
B7B C2B B6B 113.5(11) . .
B11B C2B B6B 61.5(10) . .
C1B C2B B3B 60.7(8) . .
B7B C2B B3B 62.1(10) . .
B11B C2B B3B 113.5(11) . .
B6B C2B B3B 113.6(11) . .
C1B C2B Hg3 119.8(8) . .
B7B C2B Hg3 123.3(9) . .
B11B C2B Hg3 117.5(9) . .
B6B C2B Hg3 112.8(9) . .
B3B C2B Hg3 122.5(9) . .
C1B B3B C2B 58.2(8) . .
C1B B3B B8B 104.8(11) . .
C2B B3B B8B 105.5(12) . .
C1B B3B B7B 105.0(13) . .
C2B B3B B7B 58.2(9) . .
B8B B3B B7B 60.7(9) . .
C1B B3B B4B 58.0(9) . .
C2B B3B B4B 104.8(12) . .
B8B B3B B4B 59.6(9) . .
B7B B3B B4B 107.6(12) . .
C1B B4B B8B 105.6(10) . .
C1B B4B B5B 59.5(9) . .
B8B B4B B5B 108.6(13) . .
C1B B4B B3B 59.1(8) . .
B8B B4B B3B 59.6(9) . .
B5B B4B B3B 108.5(11) . .
C1B B4B B9B 106.6(12) . .
B8B B4B B9B 60.3(10) . .
B5B B4B B9B 60.6(10) . .
B3B B4B B9B 108.3(11) . .
C1B B5B B10B 106.5(11) . .
C1B B5B B4B 58.2(8) . .
B10B B5B B4B 108.7(13) . .
C1B B5B B6B 59.1(9) . .
B10B B5B B6B 60.7(9) . .
B4B B5B B6B 107.5(12) . .
C1B B5B B9B 105.5(12) . .
B10B B5B B9B 60.1(10) . .
B4B B5B B9B 60.5(10) . .
B6B B5B B9B 108.2(12) . .
C2B B6B C1B 58.2(8) . .
C2B B6B B11B 59.1(9) . .
C1B B6B B11B 105.4(13) . .
C2B B6B B10B 106.2(12) . .
C1B B6B B10B 104.2(12) . .
B11B B6B B10B 61.1(10) . .
C2B B6B B5B 105.5(12) . .
C1B B6B B5B 58.5(9) . .
B11B B6B B5B 107.4(12) . .
B10B B6B B5B 58.4(9) . .
C2B B7B B3B 59.6(9) . .
C2B B7B B11B 58.8(9) . .
B3B B7B B11B 108.3(12) . .
C2B B7B B8B 105.6(11) . .
B3B B7B B8B 59.5(9) . .
B11B B7B B8B 108.1(13) . .
C2B B7B B12B 106.8(13) . .
B3B B7B B12B 108.6(12) . .
B11B B7B B12B 61.0(11) . .
B8B B7B B12B 60.1(10) . .
B3B B8B B4B 60.8(9) . .
B3B B8B B7B 59.8(9) . .
B4B B8B B7B 107.8(11) . .
B3B B8B B9B 109.8(12) . .
B4B B8B B9B 60.9(10) . .
B7B B8B B9B 107.7(13) . .
B3B B8B B12B 109.2(12) . .
B4B B8B B12B 108.2(13) . .
B7B B8B B12B 60.5(10) . .
B9B B8B B12B 59.1(11) . .
C9B B9B B12B 123.0(13) . .
C9B B9B B10B 122.9(14) . .
B12B B9B B10B 61.8(11) . .
C9B B9B B8B 122.6(14) . .
B12B B9B B8B 60.6(10) . .
B10B B9B B8B 108.4(12) . .
C9B B9B B4B 120.9(14) . .
B12B B9B B4B 107.7(11) . .
B10B B9B B4B 106.0(11) . .
B8B B9B B4B 58.8(9) . .
C9B B9B B5B 121.3(14) . .
B12B B9B B5B 108.0(12) . .
B10B B9B B5B 58.4(10) . .
B8B B9B B5B 106.0(11) . .
B4B B9B B5B 58.8(9) . .
B5B B10B B9B 61.6(10) . .
B5B B10B B6B 60.9(9) . .
B9B B10B B6B 109.5(13) . .
B5B B10B B11B 107.3(12) . .
B9B B10B B11B 107.4(13) . .
B6B B10B B11B 58.3(9) . .
B5B B10B B12B 108.2(13) . .
B9B B10B B12B 58.9(11) . .
B6B B10B B12B 107.4(12) . .
B11B B10B B12B 60.2(11) . .
C2B B11B B6B 59.4(9) . .
C2B B11B B7B 58.5(9) . .
B6B B11B B7B 108.4(12) . .
C2B B11B B10B 106.1(11) . .
B6B B11B B10B 60.6(9) . .
B7B B11B B10B 108.4(13) . .
C2B B11B B12B 106.1(12) . .
B6B B11B B12B 109.5(12) . .
B7B B11B B12B 60.3(10) . .
B10B B11B B12B 60.6(10) . .
C12B B12B B9B 122.9(14) . .
C12B B12B B8B 124.2(15) . .
B9B B12B B8B 60.3(10) . .
C12B B12B B7B 122.2(15) . .
B9B B12B B7B 107.7(12) . .
B8B B12B B7B 59.5(9) . .
C12B B12B B11B 121.4(15) . .
B9B B12B B11B 106.8(12) . .
B8B B12B B11B 105.7(11) . .
B7B B12B B11B 58.6(10) . .
C12B B12B B10B 122.2(15) . .
B9B B12B B10B 59.3(11) . .
B8B B12B B10B 106.2(12) . .
B7B B12B B10B 106.0(12) . .
B11B B12B B10B 59.2(10) . .
C2C C1C B5C 109.6(11) . .
C2C C1C B6C 60.2(9) . .
B5C C1C B6C 62.5(10) . .
C2C C1C B4C 109.2(10) . .
B5C C1C B4C 61.9(9) . .
B6C C1C B4C 112.8(11) . .
C2C C1C B3C 60.3(9) . .
B5C C1C B3C 112.8(10) . .
B6C C1C B3C 112.1(11) . .
B4C C1C B3C 62.1(9) . .
C2C C1C Hg3 118.6(8) . .
B5C C1C Hg3 120.3(9) . .
B6C C1C Hg3 114.6(8) . .
B4C C1C Hg3 124.3(9) . .
B3C C1C Hg3 120.6(9) . .
C1C C2C B6C 60.6(9) . .
C1C C2C B7C 111.9(11) . .
B6C C2C B7C 112.6(12) . .
C1C C2C B11C 110.6(12) . .
B6C C2C B11C 62.5(10) . .
B7C C2C B11C 60.6(11) . .
C1C C2C B3C 61.2(8) . .
B6C C2C B3C 113.2(12) . .
B7C C2C B3C 64.4(9) . .
B11C C2C B3C 113.9(11) . .
C1C C2C Hg1 119.0(8) . .
B6C C2C Hg1 113.9(9) . .
B7C C2C Hg1 122.8(10) . .
B11C C2C Hg1 118.1(9) . .
B3C C2C Hg1 121.1(10) . .
C2C B3C C1C 58.5(8) . .
C2C B3C B4C 105.0(11) . .
C1C B3C B4C 58.6(8) . .
C2C B3C B8C 104.2(11) . .
C1C B3C B8C 104.5(11) . .
B4C B3C B8C 59.2(9) . .
C2C B3C B7C 57.5(9) . .
C1C B3C B7C 104.4(11) . .
B4C B3C B7C 106.5(11) . .
B8C B3C B7C 59.6(9) . .
C1C B4C B5C 58.4(9) . .
C1C B4C B8C 106.6(11) . .
B5C B4C B8C 107.7(12) . .
C1C B4C B3C 59.3(8) . .
B5C B4C B3C 107.7(11) . .
B8C B4C B3C 61.2(9) . .
C1C B4C B9C 105.3(11) . .
B5C B4C B9C 59.7(10) . .
B8C B4C B9C 59.7(10) . .
B3C B4C B9C 108.5(11) . .
C1C B5C B10C 105.8(12) . .
C1C B5C B4C 59.7(9) . .
B10C B5C B4C 109.1(12) . .
C1C B5C B6C 59.1(9) . .
B10C B5C B6C 59.0(10) . .
B4C B5C B6C 108.3(12) . .
C1C B5C B9C 107.5(12) . .
B10C B5C B9C 60.5(10) . .
B4C B5C B9C 61.2(10) . .
B6C B5C B9C 108.0(12) . .
C2C B6C C1C 59.2(8) . .
C2C B6C B10C 105.7(12) . .
C1C B6C B10C 106.1(12) . .
C2C B6C B5C 105.5(12) . .
C1C B6C B5C 58.4(9) . .
B10C B6C B5C 60.1(10) . .
C2C B6C B11C 59.2(9) . .
C1C B6C B11C 106.9(12) . .
B10C B6C B11C 59.7(10) . .
B5C B6C B11C 107.6(12) . .
C2C B7C B11C 60.0(9) . .
C2C B7C B12C 106.9(12) . .
B11C B7C B12C 61.2(11) . .
C2C B7C B8C 104.8(11) . .
B11C B7C B8C 108.2(13) . .
B12C B7C B8C 59.4(11) . .
C2C B7C B3C 58.1(8) . .
B11C B7C B3C 108.3(12) . .
B12C B7C B3C 108.0(12) . .
B8C B7C B3C 59.8(9) . .
B12C B8C B4C 108.3(12) . .
B12C B8C B9C 59.4(10) . .
B4C B8C B9C 60.7(10) . .
B12C B8C B7C 59.2(10) . .
B4C B8C B7C 107.4(11) . .
B9C B8C B7C 106.4(12) . .
B12C B8C B3C 108.4(12) . .
B4C B8C B3C 59.5(9) . .
B9C B8C B3C 108.0(11) . .
B7C B8C B3C 60.5(9) . .
C9C B9C B12C 123.4(13) . .
C9C B9C B5C 121.0(14) . .
B12C B9C B5C 108.7(12) . .
C9C B9C B10C 124.6(15) . .
B12C B9C B10C 61.1(11) . .
B5C B9C B10C 59.3(10) . .
C9C B9C B8C 121.1(14) . .
B12C B9C B8C 60.2(10) . .
B5C B9C B8C 107.1(12) . .
B10C B9C B8C 107.9(13) . .
C9C B9C B4C 119.4(13) . .
B12C B9C B4C 108.0(12) . .
B5C B9C B4C 59.0(10) . .
B10C B9C B4C 106.4(12) . .
B8C B9C B4C 59.6(10) . .
B6C B10C B11C 61.3(10) . .
B6C B10C B5C 60.9(10) . .
B11C B10C B5C 109.5(12) . .
B6C B10C B9C 109.3(12) . .
B11C B10C B9C 108.2(13) . .
B5C B10C B9C 60.2(10) . .
B6C B10C B12C 109.4(13) . .
B11C B10C B12C 60.3(11) . .
B5C B10C B12C 107.7(13) . .
B9C B10C B12C 59.0(10) . .
C2C B11C B7C 59.4(9) . .
C2C B11C B10C 104.6(12) . .
B7C B11C B10C 109.3(13) . .
C2C B11C B6C 58.4(9) . .
B7C B11C B6C 108.2(12) . .
B10C B11C B6C 59.0(11) . .
C2C B11C B12C 105.9(12) . .
B7C B11C B12C 60.5(11) . .
B10C B11C B12C 61.3(11) . .
B6C B11C B12C 108.4(13) . .
C12C B12C B9C 121.5(14) . .
C12C B12C B7C 122.8(14) . .
B9C B12C B7C 108.9(12) . .
C12C B12C B8C 123.1(14) . .
B9C B12C B8C 60.4(11) . .
B7C B12C B8C 61.4(11) . .
C12C B12C B11C 121.5(14) . .
B9C B12C B11C 107.3(12) . .
B7C B12C B11C 58.3(10) . .
B8C B12C B11C 107.5(11) . .
C12C B12C B10C 121.9(15) . .
B9C B12C B10C 59.9(10) . .
B7C B12C B10C 105.2(12) . .
B8C B12C B10C 107.1(11) . .
B11C B12C B10C 58.4(11) . .
O2S Li1 O2S 179.998(9) 2_667 .
O2S Li1 O1S 91.1(20) 2_667 2_667
O2S Li1 O1S 88.9(20) . 2_667
O2S Li1 O1S 88.9(20) 2_667 .
O2S Li1 O1S 91.1(20) . .
O1S Li1 O1S 179.998(3) 2_667 .
N1S C2S C3S 179.2(43) . .

loop_
_geom_bond_atom_site_label_1
_geom_bond_atom_site_label_2
_geom_bond_distance
_geom_bond_site_symmetry_2
Hg1 C1A 2.064(14) .
Hg1 C2C 2.122(14) .
Hg1 I1 3.249(2) .
I1 Hg1 3.249(2) 2_566
I1 Hg2 3.255(2) .
I1 Hg2 3.255(2) 2_566
I1 Hg3 3.273(2) 2_566
I1 Hg3 3.273(2) .
Hg2 C2A 2.104(14) .
Hg2 C1B 2.109(13) .
Hg3 C2B 2.080(13) .
Hg3 C1C 2.082(12) .
C1A C2A 1.69(2) .
C1A B6A 1.70(2) .
C1A B5A 1.72(2) .
C1A B4A 1.73(2) .
C1A B3A 1.73(2) .
C2A B3A 1.68(2) .
C2A B7A 1.71(2) .
C2A B11A 1.73(2) .
C2A B6A 1.74(2) .
B3A B4A 1.75(2) .
B3A B7A 1.78(3) .
B3A B8A 1.79(2) .
B4A B8A 1.77(3) .
B4A B9A 1.79(3) .
B4A B5A 1.80(3) .
B5A B6A 1.75(3) .
B5A B10A 1.79(3) .
B5A B9A 1.82(3) .
B6A B10A 1.78(2) .
B6A B11A 1.80(2) .
B7A B8A 1.77(3) .
B7A B11A 1.79(3) .
B7A B12A 1.80(3) .
B8A B12A 1.75(3) .
B8A B9A 1.79(3) .
B9A C9A 1.58(2) .
B9A B10A 1.77(3) .
B9A B12A 1.79(3) .
B10A B12A 1.77(3) .
B10A B11A 1.78(3) .
B11A B12A 1.80(3) .
B12A C12A 1.60(2) .
C1B C2B 1.67(2) .
C1B B4B 1.69(2) .
C1B B3B 1.72(2) .
C1B B5B 1.72(2) .
C1B B6B 1.73(2) .
C2B B7B 1.70(2) .
C2B B11B 1.70(2) .
C2B B6B 1.71(2) .
C2B B3B 1.72(2) .
B3B B8B 1.76(2) .
B3B B7B 1.76(2) .
B3B B4B 1.78(2) .
B4B B8B 1.76(2) .
B4B B5B 1.77(3) .
B4B B9B 1.80(2) .
B5B B10B 1.74(3) .
B5B B6B 1.79(2) .
B5B B9B 1.80(2) .
B6B B11B 1.74(2) .
B6B B10B 1.78(2) .
B7B B11B 1.77(3) .
B7B B8B 1.78(2) .
B7B B12B 1.80(2) .
B8B B9B 1.79(3) .
B8B B12B 1.79(3) .
B9B C9B 1.63(2) .
B9B B12B 1.76(3) .
B9B B10B 1.77(3) .
B10B B11B 1.79(2) .
B10B B12B 1.82(3) .
B11B B12B 1.81(3) .
B12B C12B 1.60(2) .
C1C C2C 1.67(2) .
C1C B5C 1.68(2) .
C1C B6C 1.70(2) .
C1C B4C 1.71(2) .
C1C B3C 1.72(2) .
C2C B6C 1.69(2) .
C2C B7C 1.69(2) .
C2C B11C 1.70(2) .
C2C B3C 1.70(2) .
B3C B4C 1.77(2) .
B3C B8C 1.80(2) .
B3C B7C 1.81(2) .
B4C B5C 1.74(2) .
B4C B8C 1.76(2) .
B4C B9C 1.78(2) .
B5C B10C 1.74(3) .
B5C B6C 1.75(2) .
B5C B9C 1.76(2) .
B6C B10C 1.72(2) .
B6C B11C 1.76(2) .
B7C B11C 1.72(3) .
B7C B12C 1.76(2) .
B7C B8C 1.79(3) .
B8C B12C 1.76(3) .
B8C B9C 1.76(3) .
B9C C9C 1.60(2) .
B9C B12C 1.75(2) .
B9C B10C 1.76(3) .
B10C B11C 1.73(3) .
B10C B12C 1.78(3) .
B11C B12C 1.77(3) .
B12C C12C 1.62(2) .
Li1 O2S 1.49(9) 2_667
Li1 O2S 1.49(9) .
Li1 O1S 1.89(7) 2_667
Li1 O1S 1.89(7) .
N1S C2S 1.15(4) .
C2S C3S 1.39(4) .

loop_
_geom_torsion_atom_site_label_1
_geom_torsion_atom_site_label_2
_geom_torsion_atom_site_label_3
_geom_torsion_atom_site_label_4
_geom_torsion
_geom_torsion_site_symmetry_1
_geom_torsion_site_symmetry_4
C1A Hg1 I1 Hg1 92.6(175) . 2_566
C2C Hg1 I1 Hg1 -81.4(175) . 2_566
C1A Hg1 I1 Hg2 49.9(4) . .
C2C Hg1 I1 Hg2 -124.2(4) . .
C1A Hg1 I1 Hg2 -130.2(4) . 2_566
C2C Hg1 I1 Hg2 55.8(4) . 2_566
C1A Hg1 I1 Hg3 -54.9(4) . 2_566
C2C Hg1 I1 Hg3 131.1(4) . 2_566
C1A Hg1 I1 Hg3 125.1(4) . .
C2C Hg1 I1 Hg3 -48.9(4) . .
Hg1 I1 Hg2 C2A 130.2(4) 2_566 .
Hg1 I1 Hg2 C2A -49.8(4) . .
Hg2 I1 Hg2 C2A -134.4(217) 2_566 .
Hg3 I1 Hg2 C2A 55.9(4) 2_566 .
Hg3 I1 Hg2 C2A -124.1(4) . .
Hg1 I1 Hg2 C1B -55.7(4) 2_566 .
Hg1 I1 Hg2 C1B 124.3(4) . .
Hg2 I1 Hg2 C1B 39.7(217) 2_566 .
Hg3 I1 Hg2 C1B -130.0(4) 2_566 .
Hg3 I1 Hg2 C1B 50.0(4) . .
Hg1 I1 Hg3 C2B 54.4(4) 2_566 .
Hg1 I1 Hg3 C2B -125.6(4) . .
Hg2 I1 Hg3 C2B -50.1(4) . .
Hg2 I1 Hg3 C2B 129.9(4) 2_566 .
Hg3 I1 Hg3 C2B 80.0(75) 2_566 .
Hg1 I1 Hg3 C1C -130.5(4) 2_566 .
Hg1 I1 Hg3 C1C 49.5(4) . .
Hg2 I1 Hg3 C1C 125.0(4) . .
Hg2 I1 Hg3 C1C -55.0(4) 2_566 .
Hg3 I1 Hg3 C1C -104.9(76) 2_566 .
C2C Hg1 C1A C2A 101.6(27) . .
I1 Hg1 C1A C2A -45.6(10) . .
C2C Hg1 C1A B6A 31.4(32) . .
I1 Hg1 C1A B6A -115.8(9) . .
C2C Hg1 C1A B5A -37.9(32) . .
I1 Hg1 C1A B5A 174.9(10) . .
C2C Hg1 C1A B4A -112.8(28) . .
I1 Hg1 C1A B4A 100.0(11) . .
C2C Hg1 C1A B3A 171.9(24) . .
I1 Hg1 C1A B3A 24.7(10) . .
B6A C1A C2A B3A -143.8(11) . .
B5A C1A C2A B3A -105.2(12) . .
B4A C1A C2A B3A -38.3(11) . .
B3A C1A C2A B3A 0.0 . .
Hg1 C1A C2A B3A 112.5(11) . .
B6A C1A C2A B7A -104.7(13) . .
B5A C1A C2A B7A -66.1(15) . .
B4A C1A C2A B7A 0.7(15) . .
B3A C1A C2A B7A 39.1(12) . .
Hg1 C1A C2A B7A 151.5(10) . .
B6A C1A C2A B11A -37.0(11) . .
B5A C1A C2A B11A 1.6(15) . .
B4A C1A C2A B11A 68.5(14) . .
B3A C1A C2A B11A 106.8(12) . .
Hg1 C1A C2A B11A -140.8(10) . .
B6A C1A C2A B6A 0.0 . .
B5A C1A C2A B6A 38.6(11) . .
B4A C1A C2A B6A 105.5(12) . .
B3A C1A C2A B6A 143.8(11) . .
Hg1 C1A C2A B6A -103.7(11) . .
B6A C1A C2A Hg2 103.2(11) . .
B5A C1A C2A Hg2 141.9(10) . .
B4A C1A C2A Hg2 -151.3(10) . .
B3A C1A C2A Hg2 -112.9(11) . .
Hg1 C1A C2A Hg2 -0.5(14) . .
C1B Hg2 C2A B3A -165.7(29) . .
I1 Hg2 C2A B3A -26.3(11) . .
C1B Hg2 C2A C1A -93.4(33) . .
I1 Hg2 C2A C1A 46.1(10) . .
C1B Hg2 C2A B7A 117.7(32) . .
I1 Hg2 C2A B7A -102.8(12) . .
C1B Hg2 C2A B11A 44.0(38) . .
I1 Hg2 C2A B11A -176.5(10) . .
C1B Hg2 C2A B6A -26.3(37) . .
I1 Hg2 C2A B6A 113.1(9) . .
C1A C2A B3A C1A 0.0 . .
B7A C2A B3A C1A -139.2(12) . .
B11A C2A B3A C1A -101.3(12) . .
B6A C2A B3A C1A -33.1(10) . .
Hg2 C2A B3A C1A 107.3(10) . .
C1A C2A B3A B4A 37.4(10) . .
B7A C2A B3A B4A -101.8(13) . .
B11A C2A B3A B4A -63.9(15) . .
B6A C2A B3A B4A 4.3(15) . .
Hg2 C2A B3A B4A 144.8(10) . .
C1A C2A B3A B7A 139.2(12) . .
B7A C2A B3A B7A 0.000(2) . .
B11A C2A B3A B7A 37.9(12) . .
B6A C2A B3A B7A 106.1(13) . .
Hg2 C2A B3A B7A -113.5(12) . .
C1A C2A B3A B8A 99.9(12) . .
B7A C2A B3A B8A -39.3(12) . .
B11A C2A B3A B8A -1.4(16) . .
B6A C2A B3A B8A 66.8(14) . .
Hg2 C2A B3A B8A -152.8(10) . .
C2A C1A B3A C2A 0.0 . .
B6A C1A B3A C2A 33.8(10) . .
B5A C1A B3A C2A 100.5(12) . .
B4A C1A B3A C2A 137.5(12) . .
Hg1 C1A B3A C2A -107.9(10) . .
C2A C1A B3A B4A -137.5(12) . .
B6A C1A B3A B4A -103.7(12) . .
B5A C1A B3A B4A -37.0(12) . .
B4A C1A B3A B4A 0.000(3) . .
Hg1 C1A B3A B4A 114.5(12) . .
C2A C1A B3A B7A -36.1(10) . .
B6A C1A B3A B7A -2.3(14) . .
B5A C1A B3A B7A 64.4(15) . .
B4A C1A B3A B7A 101.4(13) . .
Hg1 C1A B3A B7A -144.0(10) . .
C2A C1A B3A B8A -98.6(12) . .
B6A C1A B3A B8A -64.8(14) . .
B5A C1A B3A B8A 1.9(16) . .
B4A C1A B3A B8A 38.9(12) . .
Hg1 C1A B3A B8A 153.5(10) . .
C2A C1A B4A B3A 37.3(10) . .
B6A C1A B4A B3A 103.0(12) . .
B5A C1A B4A B3A 141.5(13) . .
B3A C1A B4A B3A 0.000(3) . .
Hg1 C1A B4A B3A -111.8(11) . .
C2A C1A B4A B8A -2.4(15) . .
B6A C1A B4A B8A 63.2(15) . .
B5A C1A B4A B8A 101.7(14) . .
B3A C1A B4A B8A -39.8(11) . .
Hg1 C1A B4A B8A -151.6(10) . .
C2A C1A B4A B9A -65.7(14) . .
B6A C1A B4A B9A 0.0(16) . .
B5A C1A B4A B9A 38.5(13) . .
B3A C1A B4A B9A -103.0(13) . .
Hg1 C1A B4A B9A 145.2(11) . .
C2A C1A B4A B5A -104.2(12) . .
B6A C1A B4A B5A -38.5(12) . .
B5A C1A B4A B5A 0.000(3) . .
B3A C1A B4A B5A -141.5(13) . .
Hg1 C1A B4A B5A 106.7(12) . .
C2A B3A B4A C1A -37.5(10) . .
C1A B3A B4A C1A 0.000(3) . .
B7A B3A B4A C1A -100.0(13) . .
B8A B3A B4A C1A -135.7(13) . .
C2A B3A B4A B8A 98.2(13) . .
C1A B3A B4A B8A 135.7(13) . .
B7A B3A B4A B8A 35.7(13) . .
B8A B3A B4A B8A 0.000(3) . .
C2A B3A B4A B9A 60.9(14) . .
C1A B3A B4A B9A 98.4(13) . .
B7A B3A B4A B9A -1.6(17) . .
B8A B3A B4A B9A -37.3(12) . .
C2A B3A B4A B5A -3.6(15) . .
C1A B3A B4A B5A 33.9(11) . .
B7A B3A B4A B5A -66.1(16) . .
B8A B3A B4A B5A -101.8(14) . .
C2A C1A B5A B6A -38.7(12) . .
B6A C1A B5A B6A 0.000(2) . .
B4A C1A B5A B6A -138.7(13) . .
B3A C1A B5A B6A -102.4(13) . .
Hg1 C1A B5A B6A 104.5(11) . .
C2A C1A B5A B10A 1.1(16) . .
B6A C1A B5A B10A 39.8(12) . .
B4A C1A B5A B10A -98.9(14) . .
B3A C1A B5A B10A -62.6(15) . .
Hg1 C1A B5A B10A 144.3(10) . .
C2A C1A B5A B4A 100.0(12) . .
B6A C1A B5A B4A 138.7(13) . .
B4A C1A B5A B4A 0.000(3) . .
B3A C1A B5A B4A 36.3(12) . .
Hg1 C1A B5A B4A -116.8(11) . .
C2A C1A B5A B9A 62.3(15) . .
B6A C1A B5A B9A 101.0(15) . .
B4A C1A B5A B9A -37.7(12) . .
B3A C1A B5A B9A -1.4(17) . .
Hg1 C1A B5A B9A -154.5(10) . .
C1A B4A B5A C1A 0.000(4) . .
B3A B4A B5A C1A -34.3(11) . .
B8A B4A B5A C1A -99.1(12) . .
B9A B4A B5A C1A -136.9(13) . .
C1A B4A B5A B6A 36.0(11) . .
B3A B4A B5A B6A 1.6(16) . .
B8A B4A B5A B6A -63.1(15) . .
B9A B4A B5A B6A -101.0(14) . .
C1A B4A B5A B10A 98.9(13) . .
B3A B4A B5A B10A 64.5(15) . .
B8A B4A B5A B10A -0.2(16) . .
B9A B4A B5A B10A -38.0(12) . .
C1A B4A B5A B9A 136.9(13) . .
B3A B4A B5A B9A 102.6(14) . .
B8A B4A B5A B9A 37.8(12) . .
B9A B4A B5A B9A 0.000(3) . .
C2A C1A B6A C2A 0.0 . .
B5A C1A B6A C2A -138.1(12) . .
B4A C1A B6A C2A -98.9(12) . .
B3A C1A B6A C2A -32.8(10) . .
Hg1 C1A B6A C2A 112.3(10) . .
C2A C1A B6A B5A 138.1(12) . .
B5A C1A B6A B5A 0.000(1) . .
B4A C1A B6A B5A 39.2(12) . .
B3A C1A B6A B5A 105.3(13) . .
Hg1 C1A B6A B5A -109.6(11) . .
C2A C1A B6A B10A 97.5(13) . .
B5A C1A B6A B10A -40.6(12) . .
B4A C1A B6A B10A -1.4(16) . .
B3A C1A B6A B10A 64.7(14) . .
Hg1 C1A B6A B10A -150.2(10) . .
C2A C1A B6A B11A 34.7(10) . .
B5A C1A B6A B11A -103.4(13) . .
B4A C1A B6A B11A -64.2(13) . .
B3A C1A B6A B11A 1.9(14) . .
Hg1 C1A B6A B11A 147.0(9) . .
B3A C2A B6A C1A 33.9(11) . .
C1A C2A B6A C1A 0.0 . .
B7A C2A B6A C1A 103.0(13) . .
B11A C2A B6A C1A 140.4(12) . .
Hg2 C2A B6A C1A -109.6(10) . .
B3A C2A B6A B5A -3.3(15) . .
C1A C2A B6A B5A -37.2(11) . .
B7A C2A B6A B5A 65.7(16) . .
B11A C2A B6A B5A 103.2(13) . .
Hg2 C2A B6A B5A -146.8(10) . .
B3A C2A B6A B10A -67.1(14) . .
C1A C2A B6A B10A -101.0(12) . .
B7A C2A B6A B10A 1.9(17) . .
B11A C2A B6A B10A 39.4(12) . .
Hg2 C2A B6A B10A 149.4(10) . .
B3A C2A B6A B11A -106.5(12) . .
C1A C2A B6A B11A -140.4(12) . .
B7A C2A B6A B11A -37.4(13) . .
B11A C2A B6A B11A 0.000(3) . .
Hg2 C2A B6A B11A 110.0(11) . .
C1A B5A B6A C1A 0.000(2) . .
B10A B5A B6A C1A -134.7(13) . .
B4A B5A B6A C1A -35.9(11) . .
B9A B5A B6A C1A -98.3(13) . .
C1A B5A B6A C2A 36.8(10) . .
B10A B5A B6A C2A -97.9(13) . .
B4A B5A B6A C2A 0.9(16) . .
B9A B5A B6A C2A -61.4(15) . .
C1A B5A B6A B10A 134.7(13) . .
B10A B5A B6A B10A 0.0 . .
B4A B5A B6A B10A 98.8(14) . .
B9A B5A B6A B10A 36.4(12) . .
C1A B5A B6A B11A 99.0(13) . .
B10A B5A B6A B11A -35.7(12) . .
B4A B5A B6A B11A 63.1(15) . .
B9A B5A B6A B11A 0.7(17) . .
B3A C2A B7A B8A 39.6(12) . .
C1A C2A B7A B8A 1.3(16) . .
B11A C2A B7A B8A -101.1(13) . .
B6A C2A B7A B8A -63.8(16) . .
Hg2 C2A B7A B8A 151.8(10) . .
B3A C2A B7A B3A 0.000(2) . .
C1A C2A B7A B3A -38.4(11) . .
B11A C2A B7A B3A -140.7(12) . .
B6A C2A B7A B3A -103.4(13) . .
Hg2 C2A B7A B3A 112.2(12) . .
B3A C2A B7A B11A 140.7(12) . .
C1A C2A B7A B11A 102.4(12) . .
B11A C2A B7A B11A 0.000(3) . .
B6A C2A B7A B11A 37.4(12) . .
Hg2 C2A B7A B11A -107.0(12) . .
B3A C2A B7A B12A 100.6(14) . .
C1A C2A B7A B12A 62.3(16) . .
B11A C2A B7A B12A -40.1(13) . .
B6A C2A B7A B12A -2.7(18) . .
Hg2 C2A B7A B12A -147.1(11) . .
C2A B3A B7A C2A 0.000(2) . .
C1A B3A B7A C2A 36.3(10) . .
B4A B3A B7A C2A 99.1(13) . .
B8A B3A B7A C2A 134.9(13) . .
C2A B3A B7A B8A -134.9(13) . .
C1A B3A B7A B8A -98.6(13) . .
B4A B3A B7A B8A -35.8(13) . .
B8A B3A B7A B8A 0.0 . .
C2A B3A B7A B11A -34.6(11) . .
C1A B3A B7A B11A 1.6(15) . .
B4A B3A B7A B11A 64.5(15) . .
B8A B3A B7A B11A 100.3(14) . .
C2A B3A B7A B12A -97.9(15) . .
C1A B3A B7A B12A -61.6(15) . .
B4A B3A B7A B12A 1.2(18) . .
B8A B3A B7A B12A 37.0(13) . .
C1A B4A B8A B12A -61.9(16) . .
B3A B4A B8A B12A -100.9(14) . .
B9A B4A B8A B12A 38.0(12) . .
B5A B4A B8A B12A -0.1(17) . .
C1A B4A B8A B7A 3.2(17) . .
B3A B4A B8A B7A -35.8(12) . .
B9A B4A B8A B7A 103.1(15) . .
B5A B4A B8A B7A 65.0(16) . .
C1A B4A B8A B9A -99.8(13) . .
B3A B4A B8A B9A -138.8(13) . .
B9A B4A B8A B9A 0.000(3) . .
B5A B4A B8A B9A -38.1(12) . .
C1A B4A B8A B3A 39.0(11) . .
B3A B4A B8A B3A 0.000(3) . .
B9A B4A B8A B3A 138.8(13) . .
B5A B4A B8A B3A 100.8(13) . .
C2A B7A B8A B12A 99.5(14) . .
B3A B7A B8A B12A 137.7(14) . .
B11A B7A B8A B12A 37.6(12) . .
B12A B7A B8A B12A 0.000(2) . .
C2A B7A B8A B4A -2.7(17) . .
B3A B7A B8A B4A 35.4(13) . .
B11A B7A B8A B4A -64.6(16) . .
B12A B7A B8A B4A -102.2(15) . .
C2A B7A B8A B9A 61.8(16) . .
B3A B7A B8A B9A 100.0(14) . .
B11A B7A B8A B9A -0.1(17) . .
B12A B7A B8A B9A -37.7(13) . .
C2A B7A B8A B3A -38.2(11) . .
B3A B7A B8A B3A 0.0 . .
B11A B7A B8A B3A -100.0(14) . .
B12A B7A B8A B3A -137.7(14) . .
C2A B3A B8A B12A 0.5(17) . .
C1A B3A B8A B12A 62.7(15) . .
B4A B3A B8A B12A 101.5(15) . .
B7A B3A B8A B12A -38.6(13) . .
C2A B3A B8A B4A -100.9(13) . .
C1A B3A B8A B4A -38.7(11) . .
B4A B3A B8A B4A 0.000(3) . .
B7A B3A B8A B4A -140.1(14) . .
C2A B3A B8A B7A 39.1(12) . .
C1A B3A B8A B7A 101.3(13) . .
B4A B3A B8A B7A 140.1(14) . .
B7A B3A B8A B7A 0.0 . .
C2A B3A B8A B9A -63.8(16) . .
C1A B3A B8A B9A -1.6(17) . .
B4A B3A B8A B9A 37.1(13) . .
B7A B3A B8A B9A -102.9(16) . .
B12A B8A B9A C9A 110.9(19) . .
B4A B8A B9A C9A -110.9(20) . .
B7A B8A B9A C9A 148.9(17) . .
B3A B8A B9A C9A -147.4(17) . .
B12A B8A B9A B10A -38.1(12) . .
B4A B8A B9A B10A 100.0(13) . .
B7A B8A B9A B10A -0.2(17) . .
B3A B8A B9A B10A 63.6(16) . .
B12A B8A B9A B12A 0.0 . .
B4A B8A B9A B12A 138.2(13) . .
B7A B8A B9A B12A 38.0(13) . .
B3A B8A B9A B12A 101.7(14) . .
B12A B8A B9A B4A -138.2(13) . .
B4A B8A B9A B4A 0.000(3) . .
B7A B8A B9A B4A -100.2(14) . .
B3A B8A B9A B4A -36.5(12) . .
B12A B8A B9A B5A -100.9(14) . .
B4A B8A B9A B5A 37.3(12) . .
B7A B8A B9A B5A -62.9(17) . .
B3A B8A B9A B5A 0.8(18) . .
C1A B4A B9A C9A -146.1(17) . .
B3A B4A B9A C9A 151.0(18) . .
B8A B4A B9A C9A 113.4(20) . .
B5A B4A B9A C9A -108.7(21) . .
C1A B4A B9A B10A 1.4(17) . .
B3A B4A B9A B10A -61.4(17) . .
B8A B4A B9A B10A -99.1(15) . .
B5A B4A B9A B10A 38.9(13) . .
C1A B4A B9A B12A 64.1(15) . .
B3A B4A B9A B12A 1.3(17) . .
B8A B4A B9A B12A -36.4(13) . .
B5A B4A B9A B12A 101.6(14) . .
C1A B4A B9A B8A 100.5(13) . .
B3A B4A B9A B8A 37.6(12) . .
B8A B4A B9A B8A 0.000(4) . .
B5A B4A B9A B8A 137.9(14) . .
C1A B4A B9A B5A -37.4(12) . .
B3A B4A B9A B5A -100.3(14) . .
B8A B4A B9A B5A -137.9(14) . .
B5A B4A B9A B5A 0.000(3) . .
C1A B5A B9A C9A 150.0(16) . .
B6A B5A B9A C9A -148.4(16) . .
B10A B5A B9A C9A -111.3(18) . .
B4A B5A B9A C9A 112.7(18) . .
C1A B5A B9A B10A -98.7(14) . .
B6A B5A B9A B10A -37.1(12) . .
B10A B5A B9A B10A 0.000(1) . .
B4A B5A B9A B10A -136.0(13) . .
C1A B5A B9A B12A -61.4(16) . .
B6A B5A B9A B12A 0.1(17) . .
B10A B5A B9A B12A 37.2(12) . .
B4A B5A B9A B12A -98.7(14) . .
C1A B5A B9A B8A 0.3(17) . .
B6A B5A B9A B8A 61.9(17) . .
B10A B5A B9A B8A 99.0(15) . .
B4A B5A B9A B8A -37.0(12) . .
C1A B5A B9A B4A 37.3(11) . .
B6A B5A B9A B4A 98.8(14) . .
B10A B5A B9A B4A 136.0(13) . .
B4A B5A B9A B4A 0.000(4) . .
C9A B9A B10A B12A -112.5(19) . .
B12A B9A B10A B12A 0.000(1) . .
B8A B9A B10A B12A 37.6(12) . .
B4A B9A B10A B12A 99.5(14) . .
B5A B9A B10A B12A 138.3(13) . .
C9A B9A B10A B6A 145.8(17) . .
B12A B9A B10A B6A -101.7(14) . .
B8A B9A B10A B6A -64.2(16) . .
B4A B9A B10A B6A -2.3(18) . .
B5A B9A B10A B6A 36.5(12) . .
C9A B9A B10A B11A -149.7(17) . .
B12A B9A B10A B11A -37.2(11) . .
B8A B9A B10A B11A 0.3(16) . .
B4A B9A B10A B11A 62.2(16) . .
B5A B9A B10A B11A 101.0(13) . .
C9A B9A B10A B5A 109.2(20) . .
B12A B9A B10A B5A -138.3(13) . .
B8A B9A B10A B5A -100.7(13) . .
B4A B9A B10A B5A -38.8(13) . .
B5A B9A B10A B5A 0.0 . .
C1A B6A B10A B9A 2.3(17) . .
C2A B6A B10A B9A 63.9(16) . .
B5A B6A B10A B9A -37.8(13) . .
B11A B6A B10A B9A 102.8(15) . .
C1A B6A B10A B12A -61.9(16) . .
C2A B6A B10A B12A -0.3(17) . .
B5A B6A B10A B12A -102.0(15) . .
B11A B6A B10A B12A 38.6(14) . .
C1A B6A B10A B11A -100.5(13) . .
C2A B6A B10A B11A -38.9(11) . .
B5A B6A B10A B11A -140.5(14) . .
B11A B6A B10A B11A 0.000(3) . .
C1A B6A B10A B5A 40.1(11) . .
C2A B6A B10A B5A 101.7(13) . .
B5A B6A B10A B5A 0.0 . .
B11A B6A B10A B5A 140.5(14) . .
C1A B5A B10A B9A 99.4(13) . .
B6A B5A B10A B9A 138.5(14) . .
B4A B5A B10A B9A 38.4(12) . .
B9A B5A B10A B9A 0.0 . .
C1A B5A B10A B12A 61.5(16) . .
B6A B5A B10A B12A 100.5(14) . .
B4A B5A B10A B12A 0.4(17) . .
B9A B5A B10A B12A -38.0(13) . .
C1A B5A B10A B6A -39.1(11) . .
B6A B5A B10A B6A 0.0 . .
B4A B5A B10A B6A -100.1(14) . .
B9A B5A B10A B6A -138.5(14) . .
C1A B5A B10A B11A -3.3(17) . .
B6A B5A B10A B11A 35.8(13) . .
B4A B5A B10A B11A -64.3(16) . .
B9A B5A B10A B11A -102.7(14) . .
B3A C2A B11A B10A 63.4(15) . .
C1A C2A B11A B10A -3.5(15) . .
B7A C2A B11A B10A 101.6(14) . .
B6A C2A B11A B10A -39.4(11) . .
Hg2 C2A B11A B10A -144.0(11) . .
B3A C2A B11A B7A -38.2(13) . .
C1A C2A B11A B7A -105.1(13) . .
B7A C2A B11A B7A 0.000(4) . .
B6A C2A B11A B7A -141.0(13) . .
Hg2 C2A B11A B7A 114.4(12) . .
B3A C2A B11A B6A 102.8(13) . .
C1A C2A B11A B6A 35.8(11) . .
B7A C2A B11A B6A 141.0(13) . .
B6A C2A B11A B6A 0.000(2) . .
Hg2 C2A B11A B6A -104.6(11) . .
B3A C2A B11A B12A 1.7(16) . .
C1A C2A B11A B12A -65.3(14) . .
B7A C2A B11A B12A 39.8(12) . .
B6A C2A B11A B12A -101.1(13) . .
Hg2 C2A B11A B12A 154.2(10) . .
B9A B10A B11A C2A -61.2(15) . .
B12A B10A B11A C2A -98.3(14) . .
B6A B10A B11A C2A 39.1(11) . .
B5A B10A B11A C2A 4.2(17) . .
B9A B10A B11A B7A -0.4(16) . .
B12A B10A B11A B7A -37.5(12) . .
B6A B10A B11A B7A 99.9(13) . .
B5A B10A B11A B7A 65.0(15) . .
B9A B10A B11A B6A -100.3(13) . .
B12A B10A B11A B6A -137.4(14) . .
B6A B10A B11A B6A 0.000(3) . .
B5A B10A B11A B6A -34.9(12) . .
B9A B10A B11A B12A 37.1(12) . .
B12A B10A B11A B12A 0.000(4) . .
B6A B10A B11A B12A 137.4(14) . .
B5A B10A B11A B12A 102.5(15) . .
C2A B7A B11A C2A 0.000(4) . .
B8A B7A B11A C2A 97.4(14) . .
B3A B7A B11A C2A 33.9(10) . .
B12A B7A B11A C2A 134.4(13) . .
C2A B7A B11A B10A -97.2(12) . .
B8A B7A B11A B10A 0.3(16) . .
B3A B7A B11A B10A -63.3(14) . .
B12A B7A B11A B10A 37.2(12) . .
C2A B7A B11A B6A -34.4(11) . .
B8A B7A B11A B6A 63.0(15) . .
B3A B7A B11A B6A -0.5(16) . .
B12A B7A B11A B6A 100.0(13) . .
C2A B7A B11A B12A -134.4(13) . .
B8A B7A B11A B12A -36.9(12) . .
B3A B7A B11A B12A -100.5(14) . .
B12A B7A B11A B12A 0.000(4) . .
C1A B6A B11A C2A -34.9(10) . .
C2A B6A B11A C2A 0.000(3) . .
B5A B6A B11A C2A -98.5(13) . .
B10A B6A B11A C2A -134.8(13) . .
C1A B6A B11A B10A 99.9(13) . .
C2A B6A B11A B10A 134.8(13) . .
B5A B6A B11A B10A 36.3(12) . .
B10A B6A B11A B10A 0.000(2) . .
C1A B6A B11A B7A -0.8(15) . .
C2A B6A B11A B7A 34.0(11) . .
B5A B6A B11A B7A -64.4(15) . .
B10A B6A B11A B7A -100.7(14) . .
C1A B6A B11A B12A 62.3(14) . .
C2A B6A B11A B12A 97.2(13) . .
B5A B6A B11A B12A -1.2(17) . .
B10A B6A B11A B12A -37.5(12) . .
B4A B8A B12A C12A -147.1(17) . .
B7A B8A B12A C12A 112.1(20) . .
B9A B8A B12A C12A -109.1(19) . .
B3A B8A B12A C12A 150.1(17) . .
B4A B8A B12A B10A 0.4(17) . .
B7A B8A B12A B10A -100.4(15) . .
B9A B8A B12A B10A 38.3(12) . .
B3A B8A B12A B10A -62.4(16) . .
B4A B8A B12A B9A -38.0(12) . .
B7A B8A B12A B9A -138.7(14) . .
B9A B8A B12A B9A 0.0 . .
B3A B8A B12A B9A -100.8(14) . .
B4A B8A B12A B7A 100.8(14) . .
B7A B8A B12A B7A 0.000(2) . .
B9A B8A B12A B7A 138.7(14) . .
B3A B8A B12A B7A 37.9(13) . .
B4A B8A B12A B11A 63.3(16) . .
B7A B8A B12A B11A -37.5(13) . .
B9A B8A B12A B11A 101.2(14) . .
B3A B8A B12A B11A 0.5(18) . .
B9A B10A B12A C12A 110.4(18) . .
B6A B10A B12A C12A -148.9(16) . .
B11A B10A B12A C12A -110.4(19) . .
B5A B10A B12A C12A 148.7(17) . .
B9A B10A B12A B8A -38.8(12) . .
B6A B10A B12A B8A 61.9(17) . .
B11A B10A B12A B8A 100.4(14) . .
B5A B10A B12A B8A -0.5(18) . .
B9A B10A B12A B9A 0.0 . .
B6A B10A B12A B9A 100.7(14) . .
B11A B10A B12A B9A 139.2(12) . .
B5A B10A B12A B9A 38.3(12) . .
B9A B10A B12A B7A -102.0(15) . .
B6A B10A B12A B7A -1.3(19) . .
B11A B10A B12A B7A 37.2(13) . .
B5A B10A B12A B7A -63.7(18) . .
B9A B10A B12A B11A -139.2(12) . .
B6A B10A B12A B11A -38.5(13) . .
B11A B10A B12A B11A 0.000(4) . .
B5A B10A B12A B11A -100.9(14) . .
C9A B9A B12A C12A 1.6(29) . .
B10A B9A B12A C12A -108.7(19) . .
B8A B9A B12A C12A 114.7(20) . .
B4A B9A B12A C12A 151.3(17) . .
B5A B9A B12A C12A -145.9(17) . .
C9A B9A B12A B8A -113.0(20) . .
B10A B9A B12A B8A 136.7(13) . .
B8A B9A B12A B8A 0.0 . .
B4A B9A B12A B8A 36.6(12) . .
B5A B9A B12A B8A 99.4(14) . .
C9A B9A B12A B10A 110.3(19) . .
B10A B9A B12A B10A 0.0 . .
B8A B9A B12A B10A -136.7(13) . .
B4A B9A B12A B10A -100.0(13) . .
B5A B9A B12A B10A -37.2(12) . .
C9A B9A B12A B7A -150.2(18) . .
B10A B9A B12A B7A 99.5(15) . .
B8A B9A B12A B7A -37.1(13) . .
B4A B9A B12A B7A -0.5(18) . .
B5A B9A B12A B7A 62.3(18) . .
C9A B9A B12A B11A 146.6(17) . .
B10A B9A B12A B11A 36.3(12) . .
B8A B9A B12A B11A -100.3(14) . .
B4A B9A B12A B11A -63.7(16) . .
B5A B9A B12A B11A -0.9(17) . .
C2A B7A B12A C12A 148.5(18) . .
B8A B7A B12A C12A -113.5(21) . .
B3A B7A B12A C12A -151.3(18) . .
B11A B7A B12A C12A 108.8(21) . .
C2A B7A B12A B8A -98.0(15) . .
B8A B7A B12A B8A 0.000(2) . .
B3A B7A B12A B8A -37.8(13) . .
B11A B7A B12A B8A -137.7(14) . .
C2A B7A B12A B10A 2.4(19) . .
B8A B7A B12A B10A 100.4(16) . .
B3A B7A B12A B10A 62.6(18) . .
B11A B7A B12A B10A -37.3(13) . .
C2A B7A B12A B9A -60.6(17) . .
B8A B7A B12A B9A 37.4(14) . .
B3A B7A B12A B9A -0.4(19) . .
B11A B7A B12A B9A -100.3(14) . .
C2A B7A B12A B11A 39.7(12) . .
B8A B7A B12A B11A 137.7(14) . .
B3A B7A B12A B11A 99.9(14) . .
B11A B7A B12A B11A 0.000(4) . .
C2A B11A B12A C12A -152.2(15) . .
B10A B11A B12A C12A 108.7(18) . .
B7A B11A B12A C12A -113.3(19) . .
B6A B11A B12A C12A 146.3(16) . .
C2A B11A B12A B8A -1.2(16) . .
B10A B11A B12A B8A -100.3(15) . .
B7A B11A B12A B8A 37.7(13) . .
B6A B11A B12A B8A -62.8(16) . .
C2A B11A B12A B10A 99.1(12) . .
B10A B11A B12A B10A 0.000(3) . .
B7A B11A B12A B10A 138.0(14) . .
B6A B11A B12A B10A 37.6(11) . .
C2A B11A B12A B9A 62.8(15) . .
B10A B11A B12A B9A -36.3(12) . .
B7A B11A B12A B9A 101.7(14) . .
B6A B11A B12A B9A 1.3(17) . .
C2A B11A B12A B7A -38.9(12) . .
B10A B11A B12A B7A -138.0(14) . .
B7A B11A B12A B7A 0.000(5) . .
B6A B11A B12A B7A -100.4(13) . .
C2A Hg2 C1B C2B 92.3(34) . .
I1 Hg2 C1B C2B -47.1(9) . .
C2A Hg2 C1B B4B -117.6(32) . .
I1 Hg2 C1B B4B 103.0(10) . .
C2A Hg2 C1B B3B 165.0(29) . .
I1 Hg2 C1B B3B 25.5(10) . .
C2A Hg2 C1B B5B -44.2(37) . .
I1 Hg2 C1B B5B 176.3(9) . .
C2A Hg2 C1B B6B 25.1(37) . .
I1 Hg2 C1B B6B -114.4(8) . .
B4B C1B C2B B7B -0.6(15) . .
B3B C1B C2B B7B 39.2(11) . .
B5B C1B C2B B7B -67.7(14) . .
B6B C1B C2B B7B -106.5(12) . .
Hg2 C1B C2B B7B 153.1(10) . .
B4B C1B C2B B11B 66.6(15) . .
B3B C1B C2B B11B 106.4(12) . .
B5B C1B C2B B11B -0.4(15) . .
B6B C1B C2B B11B -39.3(11) . .
Hg2 C1B C2B B11B -139.7(10) . .
B4B C1B C2B B6B 105.9(12) . .
B3B C1B C2B B6B 145.7(11) . .
B5B C1B C2B B6B 38.9(11) . .
B6B C1B C2B B6B 0.000(4) . .
Hg2 C1B C2B B6B -100.4(10) . .
B4B C1B C2B B3B -39.8(11) . .
B3B C1B C2B B3B 0.000(5) . .
B5B C1B C2B B3B -106.8(12) . .
B6B C1B C2B B3B -145.7(11) . .
Hg2 C1B C2B B3B 113.9(10) . .
B4B C1B C2B Hg3 -152.7(10) . .
B3B C1B C2B Hg3 -112.9(11) . .
B5B C1B C2B Hg3 140.3(10) . .
B6B C1B C2B Hg3 101.4(11) . .
Hg2 C1B C2B Hg3 1.0(14) . .
C1C Hg3 C2B C1B -106.8(26) . .
I1 Hg3 C2B C1B 45.4(10) . .
C1C Hg3 C2B B7B 105.0(29) . .
I1 Hg3 C2B B7B -102.8(11) . .
C1C Hg3 C2B B11B 31.0(32) . .
I1 Hg3 C2B B11B -176.7(10) . .
C1C Hg3 C2B B6B -37.6(31) . .
I1 Hg3 C2B B6B 114.7(9) . .
C1C Hg3 C2B B3B -179.2(23) . .
I1 Hg3 C2B B3B -26.9(10) . .
C2B C1B B3B C2B 0.000(5) . .
B4B C1B B3B C2B 137.8(11) . .
B5B C1B B3B C2B 100.7(11) . .
B6B C1B B3B C2B 32.0(10) . .
Hg2 C1B B3B C2B -107.7(11) . .
C2B C1B B3B B8B -99.3(12) . .
B4B C1B B3B B8B 38.6(11) . .
B5B C1B B3B B8B 1.5(15) . .
B6B C1B B3B B8B -67.2(13) . .
Hg2 C1B B3B B8B 153.0(10) . .
C2B C1B B3B B7B -36.2(9) . .
B4B C1B B3B B7B 101.6(11) . .
B5B C1B B3B B7B 64.5(13) . .
B6B C1B B3B B7B -4.2(13) . .
Hg2 C1B B3B B7B -143.9(9) . .
C2B C1B B3B B4B -137.8(11) . .
B4B C1B B3B B4B 0.000(4) . .
B5B C1B B3B B4B -37.1(12) . .
B6B C1B B3B B4B -105.8(12) . .
Hg2 C1B B3B B4B 114.5(11) . .
C1B C2B B3B C1B 0.000(5) . .
B7B C2B B3B C1B -137.8(11) . .
B11B C2B B3B C1B -100.5(11) . .
B6B C2B B3B C1B -32.7(10) . .
Hg3 C2B B3B C1B 108.6(10) . .
C1B C2B B3B B8B 98.0(11) . .
B7B C2B B3B B8B -39.8(11) . .
B11B C2B B3B B8B -2.5(15) . .
B6B C2B B3B B8B 65.3(14) . .
Hg3 C2B B3B B8B -153.4(9) . .
C1B C2B B3B B7B 137.8(11) . .
B7B C2B B3B B7B 0.000(5) . .
B11B C2B B3B B7B 37.3(12) . .
B6B C2B B3B B7B 105.1(12) . .
Hg3 C2B B3B B7B -113.5(11) . .
C1B C2B B3B B4B 36.1(9) . .
B7B C2B B3B B4B -101.8(12) . .
B11B C2B B3B B4B -64.4(13) . .
B6B C2B B3B B4B 3.3(14) . .
Hg3 C2B B3B B4B 144.7(9) . .
C2B C1B B4B B8B 0.2(15) . .
B3B C1B B4B B8B -38.7(11) . .
B5B C1B B4B B8B 102.7(13) . .
B6B C1B B4B B8B 65.8(15) . .
Hg2 C1B B4B B8B -152.0(10) . .
C2B C1B B4B B5B -102.5(12) . .
B3B C1B B4B B5B -141.4(12) . .
B5B C1B B4B B5B 0.0 . .
B6B C1B B4B B5B -36.9(11) . .
Hg2 C1B B4B B5B 105.3(11) . .
C2B C1B B4B B3B 39.0(11) . .
B3B C1B B4B B3B 0.000(4) . .
B5B C1B B4B B3B 141.4(12) . .
B6B C1B B4B B3B 104.6(13) . .
Hg2 C1B B4B B3B -113.2(11) . .
C2B C1B B4B B9B -62.8(14) . .
B3B C1B B4B B9B -101.8(12) . .
B5B C1B B4B B9B 39.7(11) . .
B6B C1B B4B B9B 2.8(15) . .
Hg2 C1B B4B B9B 145.0(10) . .
C1B B3B B4B C1B 0.000(3) . .
C2B B3B B4B C1B -36.2(9) . .
B8B B3B B4B C1B -135.7(13) . .
B7B B3B B4B C1B -97.0(13) . .
C1B B3B B4B B8B 135.7(13) . .
C2B B3B B4B B8B 99.5(12) . .
B8B B3B B4B B8B 0.000(2) . .
B7B B3B B4B B8B 38.7(12) . .
C1B B3B B4B B5B 34.5(10) . .
C2B B3B B4B B5B -1.7(14) . .
B8B B3B B4B B5B -101.2(13) . .
B7B B3B B4B B5B -62.5(15) . .
C1B B3B B4B B9B 98.8(13) . .
C2B B3B B4B B9B 62.6(13) . .
B8B B3B B4B B9B -36.9(12) . .
B7B B3B B4B B9B 1.8(16) . .
C2B C1B B5B B10B 1.6(15) . .
B4B C1B B5B B10B -102.1(13) . .
B3B C1B B5B B10B -64.8(15) . .
B6B C1B B5B B10B 39.5(12) . .
Hg2 C1B B5B B10B 141.8(10) . .
C2B C1B B5B B4B 103.7(11) . .
B4B C1B B5B B4B 0.000(1) . .
B3B C1B B5B B4B 37.4(11) . .
B6B C1B B5B B4B 141.6(12) . .
Hg2 C1B B5B B4B -116.0(10) . .
C2B C1B B5B B6B -37.9(11) . .
B4B C1B B5B B6B -141.6(12) . .
B3B C1B B5B B6B -104.3(13) . .
B6B C1B B5B B6B 0.000(2) . .
Hg2 C1B B5B B6B 102.3(11) . .
C2B C1B B5B B9B 64.3(14) . .
B4B C1B B5B B9B -39.4(11) . .
B3B C1B B5B B9B -2.0(15) . .
B6B C1B B5B B9B 102.2(13) . .
Hg2 C1B B5B B9B -155.4(9) . .
C1B B4B B5B C1B 0.0 . .
B8B B4B B5B C1B -97.6(11) . .
B3B B4B B5B C1B -34.3(10) . .
B9B B4B B5B C1B -135.4(11) . .
C1B B4B B5B B10B 98.2(12) . .
B8B B4B B5B B10B 0.6(14) . .
B3B B4B B5B B10B 63.9(14) . .
B9B B4B B5B B10B -37.2(11) . .
C1B B4B B5B B6B 34.0(10) . .
B8B B4B B5B B6B -63.6(13) . .
B3B B4B B5B B6B -0.4(15) . .
B9B B4B B5B B6B -101.4(13) . .
C1B B4B B5B B9B 135.4(11) . .
B8B B4B B5B B9B 37.8(10) . .
B3B B4B B5B B9B 101.1(12) . .
B9B B4B B5B B9B 0.000(3) . .
C1B C2B B6B C1B 0.000(4) . .
B7B C2B B6B C1B 100.9(12) . .
B11B C2B B6B C1B 137.4(12) . .
B3B C2B B6B C1B 32.4(10) . .
Hg3 C2B B6B C1B -112.7(9) . .
C1B C2B B6B B11B -137.4(12) . .
B7B C2B B6B B11B -36.4(12) . .
B11B C2B B6B B11B 0.000(3) . .
B3B C2B B6B B11B -104.9(12) . .
Hg3 C2B B6B B11B 109.9(10) . .
C1B C2B B6B B10B -96.9(12) . .
B7B C2B B6B B10B 4.0(16) . .
B11B C2B B6B B10B 40.4(12) . .
B3B C2B B6B B10B -64.5(14) . .
Hg3 C2B B6B B10B 150.4(10) . .
C1B C2B B6B B5B -36.0(10) . .
B7B C2B B6B B5B 64.9(14) . .
B11B C2B B6B B5B 101.3(13) . .
B3B C2B B6B B5B -3.6(15) . .
Hg3 C2B B6B B5B -148.7(9) . .
C2B C1B B6B C2B 0.000(4) . .
B4B C1B B6B C2B -101.5(11) . .
B3B C1B B6B C2B -32.3(10) . .
B5B C1B B6B C2B -138.3(11) . .
Hg2 C1B B6B C2B 111.9(9) . .
C2B C1B B6B B11B 37.1(10) . .
B4B C1B B6B B11B -64.4(13) . .
B3B C1B B6B B11B 4.7(14) . .
B5B C1B B6B B11B -101.3(12) . .
Hg2 C1B B6B B11B 148.9(9) . .
C2B C1B B6B B10B 100.5(13) . .
B4B C1B B6B B10B -1.0(15) . .
B3B C1B B6B B10B 68.1(14) . .
B5B C1B B6B B10B -37.9(11) . .
Hg2 C1B B6B B10B -147.7(10) . .
C2B C1B B6B B5B 138.3(11) . .
B4B C1B B6B B5B 36.8(12) . .
B3B C1B B6B B5B 106.0(12) . .
B5B C1B B6B B5B 0.000(2) . .
Hg2 C1B B6B B5B -109.8(10) . .
C1B B5B B6B C2B 35.9(10) . .
B10B B5B B6B C2B -99.7(13) . .
B4B B5B B6B C2B 2.3(15) . .
B9B B5B B6B C2B -61.6(14) . .
C1B B5B B6B C1B 0.000(2) . .
B10B B5B B6B C1B -135.6(13) . .
B4B B5B B6B C1B -33.6(10) . .
B9B B5B B6B C1B -97.5(13) . .
C1B B5B B6B B11B 97.7(13) . .
B10B B5B B6B B11B -37.9(12) . .
B4B B5B B6B B11B 64.1(14) . .
B9B B5B B6B B11B 0.2(16) . .
C1B B5B B6B B10B 135.6(13) . .
B10B B5B B6B B10B 0.000(2) . .
B4B B5B B6B B10B 102.0(13) . .
B9B B5B B6B B10B 38.1(12) . .
C1B C2B B7B B3B -38.5(11) . .
B11B C2B B7B B3B -141.3(12) . .
B6B C2B B7B B3B -105.3(12) . .
B3B C2B B7B B3B 0.000(5) . .
Hg3 C2B B7B B3B 112.3(12) . .
C1B C2B B7B B11B 102.7(11) . .
B11B C2B B7B B11B 0.000(2) . .
B6B C2B B7B B11B 35.9(12) . .
B3B C2B B7B B11B 141.3(12) . .
Hg3 C2B B7B B11B -106.4(12) . .
C1B C2B B7B B8B 0.7(16) . .
B11B C2B B7B B8B -102.0(13) . .
B6B C2B B7B B8B -66.0(16) . .
B3B C2B B7B B8B 39.3(11) . .
Hg3 C2B B7B B8B 151.6(11) . .
C1B C2B B7B B12B 63.5(15) . .
B11B C2B B7B B12B -39.2(11) . .
B6B C2B B7B B12B -3.2(16) . .
B3B C2B B7B B12B 102.1(13) . .
Hg3 C2B B7B B12B -145.6(11) . .
C1B B3B B7B C2B 36.2(9) . .
C2B B3B B7B C2B 0.000(5) . .
B8B B3B B7B C2B 135.0(13) . .
B4B B3B B7B C2B 96.8(13) . .
C1B B3B B7B B11B 1.9(14) . .
C2B B3B B7B B11B -34.3(10) . .
B8B B3B B7B B11B 100.7(13) . .
B4B B3B B7B B11B 62.5(14) . .
C1B B3B B7B B8B -98.8(12) . .
C2B B3B B7B B8B -135.0(13) . .
B8B B3B B7B B8B 0.000(3) . .
B4B B3B B7B B8B -38.1(12) . .
C1B B3B B7B B12B -62.8(14) . .
C2B B3B B7B B12B -99.0(14) . .
B8B B3B B7B B12B 35.9(12) . .
B4B B3B B7B B12B -2.2(17) . .
C1B B3B B8B B4B -37.8(11) . .
C2B B3B B8B B4B -98.3(13) . .
B7B B3B B8B B4B -136.9(14) . .
B4B B3B B8B B4B 0.000(2) . .
C1B B3B B8B B7B 99.1(13) . .
C2B B3B B8B B7B 38.6(11) . .
B7B B3B B8B B7B 0.000(2) . .
B4B B3B B8B B7B 136.9(14) . .
C1B B3B B8B B9B -0.3(16) . .
C2B B3B B8B B9B -60.8(14) . .
B7B B3B B8B B9B -99.4(14) . .
B4B B3B B8B B9B 37.5(12) . .
C1B B3B B8B B12B 62.9(14) . .
C2B B3B B8B B12B 2.4(15) . .
B7B B3B B8B B12B -36.3(12) . .
B4B B3B B8B B12B 100.7(14) . .
C1B B4B B8B B3B 38.5(11) . .
B5B B4B B8B B3B 101.0(12) . .
B3B B4B B8B B3B 0.000(2) . .
B9B B4B B8B B3B 139.0(13) . .
C1B B4B B8B B7B 0.2(17) . .
B5B B4B B8B B7B 62.7(15) . .
B3B B4B B8B B7B -38.3(12) . .
B9B B4B B8B B7B 100.7(14) . .
C1B B4B B8B B9B -100.5(13) . .
B5B B4B B8B B9B -38.0(11) . .
B3B B4B B8B B9B -139.0(13) . .
B9B B4B B8B B9B 0.000(3) . .
C1B B4B B8B B12B -63.7(14) . .
B5B B4B B8B B12B -1.2(14) . .
B3B B4B B8B B12B -102.3(13) . .
B9B B4B B8B B12B 36.7(11) . .
C2B B7B B8B B3B -39.3(12) . .
B3B B7B B8B B3B 0.000(3) . .
B11B B7B B8B B3B -101.0(13) . .
B12B B7B B8B B3B -140.1(13) . .
C2B B7B B8B B4B -0.6(17) . .
B3B B7B B8B B4B 38.8(13) . .
B11B B7B B8B B4B -62.2(16) . .
B12B B7B B8B B4B -101.3(14) . .
C2B B7B B8B B9B 63.7(14) . .
B3B B7B B8B B9B 103.1(13) . .
B11B B7B B8B B9B 2.1(15) . .
B12B B7B B8B B9B -37.0(11) . .
C2B B7B B8B B12B 100.7(14) . .
B3B B7B B8B B12B 140.1(13) . .
B11B B7B B8B B12B 39.1(11) . .
B12B B7B B8B B12B 0.000(2) . .
B3B B8B B9B C9B -146.5(14) . .
B4B B8B B9B C9B -109.0(16) . .
B7B B8B B9B C9B 150.1(14) . .
B12B B8B B9B C9B 112.5(16) . .
B3B B8B B9B B12B 101.1(13) . .
B4B B8B B9B B12B 138.6(12) . .
B7B B8B B9B B12B 37.6(11) . .
B12B B8B B9B B12B 0.000(5) . .
B3B B8B B9B B10B 60.4(16) . .
B4B B8B B9B B10B 97.9(12) . .
B7B B8B B9B B10B -3.0(15) . .
B12B B8B B9B B10B -40.6(12) . .
B3B B8B B9B B4B -37.5(11) . .
B4B B8B B9B B4B 0.000(3) . .
B7B B8B B9B B4B -101.0(12) . .
B12B B8B B9B B4B -138.6(12) . .
B3B B8B B9B B5B -0.9(16) . .
B4B B8B B9B B5B 36.6(11) . .
B7B B8B B9B B5B -64.4(14) . .
B12B B8B B9B B5B -102.0(13) . .
C1B B4B B9B C9B -149.4(14) . .
B8B B4B B9B C9B 111.8(16) . .
B5B B4B B9B C9B -110.2(16) . .
B3B B4B B9B C9B 148.4(14) . .
C1B B4B B9B B12B 61.6(15) . .
B8B B4B B9B B12B -37.2(12) . .
B5B B4B B9B B12B 100.7(13) . .
B3B B4B B9B B12B -0.7(17) . .
C1B B4B B9B B10B -3.3(15) . .
B8B B4B B9B B10B -102.1(13) . .
B5B B4B B9B B10B 35.8(11) . .
B3B B4B B9B B10B -65.6(15) . .
C1B B4B B9B B8B 98.8(11) . .
B8B B4B B9B B8B 0.000(3) . .
B5B B4B B9B B8B 138.0(12) . .
B3B B4B B9B B8B 36.6(11) . .
C1B B4B B9B B5B -39.2(10) . .
B8B B4B B9B B5B -138.0(12) . .
B5B B4B B9B B5B 0.000(3) . .
B3B B4B B9B B5B -101.4(12) . .
C1B B5B B9B C9B 147.8(14) . .
B10B B5B B9B C9B -111.8(17) . .
B4B B5B B9B C9B 109.5(17) . .
B6B B5B B9B C9B -150.2(15) . .
C1B B5B B9B B12B -61.9(15) . .
B10B B5B B9B B12B 38.4(12) . .
B4B B5B B9B B12B -100.2(13) . .
B6B B5B B9B B12B 0.0(17) . .
C1B B5B B9B B10B -100.4(12) . .
B10B B5B B9B B10B 0.000(4) . .
B4B B5B B9B B10B -138.6(12) . .
B6B B5B B9B B10B -38.4(12) . .
C1B B5B B9B B8B 1.7(15) . .
B10B B5B B9B B8B 102.1(13) . .
B4B B5B B9B B8B -36.6(11) . .
B6B B5B B9B B8B 63.7(15) . .
C1B B5B B9B B4B 38.3(10) . .
B10B B5B B9B B4B 138.6(12) . .
B4B B5B B9B B4B 0.000(3) . .
B6B B5B B9B B4B 100.2(12) . .
C1B B5B B10B B9B 98.7(13) . .
B4B B5B B10B B9B 37.4(11) . .
B6B B5B B10B B9B 137.4(13) . .
B9B B5B B10B B9B 0.000(5) . .
C1B B5B B10B B6B -38.7(11) . .
B4B B5B B10B B6B -100.0(12) . .
B6B B5B B10B B6B 0.000(2) . .
B9B B5B B10B B6B -137.4(13) . .
C1B B5B B10B B11B -2.1(17) . .
B4B B5B B10B B11B -63.4(15) . .
B6B B5B B10B B11B 36.6(12) . .
B9B B5B B10B B11B -100.8(14) . .
C1B B5B B10B B12B 61.5(14) . .
B4B B5B B10B B12B 0.2(15) . .
B6B B5B B10B B12B 100.2(13) . .
B9B B5B B10B B12B -37.2(11) . .
C9B B9B B10B B5B 109.1(17) . .
B12B B9B B10B B5B -137.9(12) . .
B8B B9B B10B B5B -97.8(12) . .
B4B B9B B10B B5B -36.0(11) . .
B5B B9B B10B B5B 0.000(4) . .
C9B B9B B10B B6B 148.0(14) . .
B12B B9B B10B B6B -99.0(13) . .
B8B B9B B10B B6B -59.0(16) . .
B4B B9B B10B B6B 2.8(17) . .
B5B B9B B10B B6B 38.8(12) . .
C9B B9B B10B B11B -150.2(14) . .
B12B B9B B10B B11B -37.3(11) . .
B8B B9B B10B B11B 2.8(16) . .
B4B B9B B10B B11B 64.6(15) . .
B5B B9B B10B B11B 100.6(13) . .
C9B B9B B10B B12B -113.0(16) . .
B12B B9B B10B B12B 0.000(6) . .
B8B B9B B10B B12B 40.0(11) . .
B4B B9B B10B B12B 101.8(13) . .
B5B B9B B10B B12B 137.9(12) . .
C2B B6B B10B B5B 98.5(13) . .
C1B B6B B10B B5B 37.9(11) . .
B11B B6B B10B B5B 137.9(14) . .
B5B B6B B10B B5B 0.000(2) . .
C2B B6B B10B B9B 59.3(16) . .
C1B B6B B10B B9B -1.2(16) . .
B11B B6B B10B B9B 98.8(14) . .
B5B B6B B10B B9B -39.1(13) . .
C2B B6B B10B B11B -39.5(12) . .
C1B B6B B10B B11B -100.0(13) . .
B11B B6B B10B B11B 0.000(2) . .
B5B B6B B10B B11B -137.9(14) . .
C2B B6B B10B B12B -3.1(16) . .
C1B B6B B10B B12B -63.6(15) . .
B11B B6B B10B B12B 36.4(13) . .
B5B B6B B10B B12B -101.6(14) . .
C1B C2B B11B B6B 39.3(11) . .
B7B C2B B11B B6B 142.2(12) . .
B6B C2B B11B B6B 0.000(2) . .
B3B C2B B11B B6B 105.1(12) . .
Hg3 C2B B11B B6B -102.4(11) . .
C1B C2B B11B B7B -102.9(12) . .
B7B C2B B11B B7B 0.000(3) . .
B6B C2B B11B B7B -142.2(12) . .
B3B C2B B11B B7B -37.1(11) . .
Hg3 C2B B11B B7B 115.3(11) . .
C1B C2B B11B B10B -0.9(16) . .
B7B C2B B11B B10B 102.0(14) . .
B6B C2B B11B B10B -40.2(12) . .
B3B C2B B11B B10B 64.9(15) . .
Hg3 C2B B11B B10B -142.7(10) . .
C1B C2B B11B B12B -64.2(14) . .
B7B C2B B11B B12B 38.7(11) . .
B6B C2B B11B B12B -103.5(12) . .
B3B C2B B11B B12B 1.6(15) . .
Hg3 C2B B11B B12B 154.0(10) . .
C2B B6B B11B C2B 0.000(2) . .
C1B B6B B11B C2B -36.7(10) . .
B10B B6B B11B C2B -134.6(13) . .
B5B B6B B11B C2B -97.9(13) . .
C2B B6B B11B B7B 33.4(10) . .
C1B B6B B11B B7B -3.3(14) . .
B10B B6B B11B B7B -101.2(14) . .
B5B B6B B11B B7B -64.5(15) . .
C2B B6B B11B B10B 134.6(13) . .
C1B B6B B11B B10B 97.9(12) . .
B10B B6B B11B B10B 0.000(2) . .
B5B B6B B11B B10B 36.7(12) . .
C2B B6B B11B B12B 97.6(13) . .
C1B B6B B11B B12B 60.9(14) . .
B10B B6B B11B B12B -37.0(12) . .
B5B B6B B11B B12B -0.3(17) . .
C2B B7B B11B C2B 0.000(3) . .
B3B B7B B11B C2B 34.7(10) . .
B8B B7B B11B C2B 97.6(12) . .
B12B B7B B11B C2B 136.3(12) . .
C2B B7B B11B B6B -33.8(10) . .
B3B B7B B11B B6B 0.9(15) . .
B8B B7B B11B B6B 63.8(14) . .
B12B B7B B11B B6B 102.5(13) . .
C2B B7B B11B B10B -98.0(12) . .
B3B B7B B11B B10B -63.4(14) . .
B8B B7B B11B B10B -0.4(15) . .
B12B B7B B11B B10B 38.2(12) . .
C2B B7B B11B B12B -136.3(12) . .
B3B B7B B11B B12B -101.6(12) . .
B8B B7B B11B B12B -38.7(11) . .
B12B B7B B11B B12B 0.000(2) . .
B5B B10B B11B C2B 1.8(17) . .
B9B B10B B11B C2B -63.0(15) . .
B6B B10B B11B C2B 39.6(12) . .
B12B B10B B11B C2B -99.7(14) . .
B5B B10B B11B B6B -37.8(13) . .
B9B B10B B11B B6B -102.6(14) . .
B6B B10B B11B B6B 0.000(1) . .
B12B B10B B11B B6B -139.3(13) . .
B5B B10B B11B B7B 63.4(15) . .
B9B B10B B11B B7B -1.5(16) . .
B6B B10B B11B B7B 101.2(13) . .
B12B B10B B11B B7B -38.1(12) . .
B5B B10B B11B B12B 101.5(14) . .
B9B B10B B11B B12B 36.7(11) . .
B6B B10B B11B B12B 139.3(13) . .
B12B B10B B11B B12B 0.000(4) . .
C9B B9B B12B C12B 1.9(27) . .
B10B B9B B12B C12B -110.8(19) . .
B8B B9B B12B C12B 113.7(19) . .
B4B B9B B12B C12B 150.2(17) . .
B5B B9B B12B C12B -147.7(17) . .
C9B B9B B12B B8B -111.8(18) . .
B10B B9B B12B B8B 135.5(11) . .
B8B B9B B12B B8B 0.000(5) . .
B4B B9B B12B B8B 36.5(11) . .
B5B B9B B12B B8B 98.6(12) . .
C9B B9B B12B B7B -148.9(16) . .
B10B B9B B12B B7B 98.4(14) . .
B8B B9B B12B B7B -37.1(11) . .
B4B B9B B12B B7B -0.7(17) . .
B5B B9B B12B B7B 61.5(17) . .
C9B B9B B12B B11B 149.4(15) . .
B10B B9B B12B B11B 36.7(11) . .
B8B B9B B12B B11B -98.8(12) . .
B4B B9B B12B B11B -62.4(16) . .
B5B B9B B12B B11B -0.2(17) . .
C9B B9B B12B B10B 112.7(18) . .
B10B B9B B12B B10B 0.000(5) . .
B8B B9B B12B B10B -135.5(11) . .
B4B B9B B12B B10B -99.1(13) . .
B5B B9B B12B B10B -36.9(11) . .
B3B B8B B12B C12B 146.3(16) . .
B4B B8B B12B C12B -149.1(15) . .
B7B B8B B12B C12B 110.3(18) . .
B9B B8B B12B C12B -111.6(18) . .
B3B B8B B12B B9B -102.1(13) . .
B4B B8B B12B B9B -37.5(10) . .
B7B B8B B12B B9B -138.1(12) . .
B9B B8B B12B B9B 0.000(5) . .
B3B B8B B12B B7B 36.0(12) . .
B4B B8B B12B B7B 100.6(12) . .
B7B B8B B12B B7B 0.000(2) . .
B9B B8B B12B B7B 138.1(12) . .
B3B B8B B12B B11B -1.5(16) . .
B4B B8B B12B B11B 63.1(14) . .
B7B B8B B12B B11B -37.4(11) . .
B9B B8B B12B B11B 100.7(13) . .
B3B B8B B12B B10B -63.3(15) . .
B4B B8B B12B B10B 1.3(15) . .
B7B B8B B12B B10B -99.3(13) . .
B9B B8B B12B B10B 38.8(11) . .
C2B B7B B12B C12B 147.8(16) . .
B3B B7B B12B C12B -149.3(17) . .
B11B B7B B12B C12B 109.7(19) . .
B8B B7B B12B C12B -113.6(19) . .
C2B B7B B12B B9B -61.1(16) . .
B3B B7B B12B B9B 1.8(18) . .
B11B B7B B12B B9B -99.2(13) . .
B8B B7B B12B B9B 37.5(12) . .
C2B B7B B12B B8B -98.6(12) . .
B3B B7B B12B B8B -35.7(12) . .
B11B B7B B12B B8B -136.7(12) . .
B8B B7B B12B B8B 0.000(2) . .
C2B B7B B12B B11B 38.1(11) . .
B3B B7B B12B B11B 101.0(13) . .
B11B B7B B12B B11B 0.000(2) . .
B8B B7B B12B B11B 136.7(12) . .
C2B B7B B12B B10B 1.1(16) . .
B3B B7B B12B B10B 64.0(16) . .
B11B B7B B12B B10B -37.0(12) . .
B8B B7B B12B B10B 99.7(13) . .
C2B B11B B12B C12B -148.9(16) . .
B6B B11B B12B C12B 148.4(16) . .
B7B B11B B12B C12B -111.1(18) . .
B10B B11B B12B C12B 111.4(18) . .
C2B B11B B12B B9B 63.0(15) . .
B6B B11B B12B B9B 0.4(17) . .
B7B B11B B12B B9B 100.9(13) . .
B10B B11B B12B B9B -36.7(12) . .
C2B B11B B12B B8B 0.0(15) . .
B6B B11B B12B B8B -62.7(16) . .
B7B B11B B12B B8B 37.8(11) . .
B10B B11B B12B B8B -99.8(13) . .
C2B B11B B12B B7B -37.8(11) . .
B6B B11B B12B B7B -100.5(13) . .
B7B B11B B12B B7B 0.000(1) . .
B10B B11B B12B B7B -137.6(13) . .
C2B B11B B12B B10B 99.7(12) . .
B6B B11B B12B B10B 37.1(12) . .
B7B B11B B12B B10B 137.6(13) . .
B10B B11B B12B B10B 0.000(3) . .
B5B B10B B12B C12B 150.2(15) . .
B9B B10B B12B C12B 111.9(18) . .
B6B B10B B12B C12B -145.4(16) . .
B11B B10B B12B C12B -109.9(18) . .
B5B B10B B12B B9B 38.4(11) . .
B9B B10B B12B B9B 0.000(6) . .
B6B B10B B12B B9B 102.7(14) . .
B11B B10B B12B B9B 138.3(12) . .
B5B B10B B12B B8B -0.9(15) . .
B9B B10B B12B B8B -39.3(11) . .
B6B B10B B12B B8B 63.4(16) . .
B11B B10B B12B B8B 98.9(12) . .
B5B B10B B12B B7B -63.1(15) . .
B9B B10B B12B B7B -101.5(13) . .
B6B B10B B12B B7B 1.3(17) . .
B11B B10B B12B B7B 36.8(12) . .
B5B B10B B12B B11B -99.9(12) . .
B9B B10B B12B B11B -138.3(12) . .
B6B B10B B12B B11B -35.6(11) . .
B11B B10B B12B B11B 0.000(3) . .
C2B Hg3 C1C C2C 107.6(27) . .
I1 Hg3 C1C C2C -44.5(10) . .
C2B Hg3 C1C B5C -31.9(33) . .
I1 Hg3 C1C B5C 176.0(10) . .
C2B Hg3 C1C B6C 39.5(32) . .
I1 Hg3 C1C B6C -112.7(9) . .
C2B Hg3 C1C B4C -106.7(27) . .
I1 Hg3 C1C B4C 101.2(11) . .
C2B Hg3 C1C B3C 178.1(23) . .
I1 Hg3 C1C B3C 26.0(10) . .
B5C C1C C2C B6C 39.9(11) . .
B6C C1C C2C B6C 0.000(2) . .
B4C C1C C2C B6C 105.9(12) . .
B3C C1C C2C B6C 145.6(11) . .
Hg3 C1C C2C B6C -103.6(11) . .
B5C C1C C2C B7C -64.6(15) . .
B6C C1C C2C B7C -104.4(13) . .
B4C C1C C2C B7C 1.5(16) . .
B3C C1C C2C B7C 41.2(11) . .
Hg3 C1C C2C B7C 152.0(10) . .
B5C C1C C2C B11C 1.0(15) . .
B6C C1C C2C B11C -38.9(11) . .
B4C C1C C2C B11C 67.1(14) . .
B3C C1C C2C B11C 106.7(12) . .
Hg3 C1C C2C B11C -142.4(10) . .
B5C C1C C2C B3C -105.7(11) . .
B6C C1C C2C B3C -145.6(11) . .
B4C C1C C2C B3C -39.7(11) . .
B3C C1C C2C B3C 0.000(1) . .
Hg3 C1C C2C B3C 110.8(11) . .
B5C C1C C2C Hg1 142.5(10) . .
B6C C1C C2C Hg1 102.6(11) . .
B4C C1C C2C Hg1 -151.4(9) . .
B3C C1C C2C Hg1 -111.7(11) . .
Hg3 C1C C2C Hg1 -0.9(14) . .
C1A Hg1 C2C C1C -101.0(27) . .
I1 Hg1 C2C C1C 46.2(10) . .
C1A Hg1 C2C B6C -32.6(32) . .
I1 Hg1 C2C B6C 114.5(9) . .
C1A Hg1 C2C B7C 109.2(28) . .
I1 Hg1 C2C B7C -103.7(11) . .
C1A Hg1 C2C B11C 37.7(33) . .
I1 Hg1 C2C B11C -175.2(11) . .
C1A Hg1 C2C B3C -173.0(23) . .
I1 Hg1 C2C B3C -25.9(10) . .
C1C C2C B3C C1C 0.0 . .
B6C C2C B3C C1C -32.4(10) . .
B7C C2C B3C C1C -137.4(12) . .
B11C C2C B3C C1C -101.2(14) . .
Hg1 C2C B3C C1C 108.3(11) . .
C1C C2C B3C B4C 37.1(9) . .
B6C C2C B3C B4C 4.7(15) . .
B7C C2C B3C B4C -100.3(12) . .
B11C C2C B3C B4C -64.1(15) . .
Hg1 C2C B3C B4C 145.4(9) . .
C1C C2C B3C B8C 98.5(12) . .
B6C C2C B3C B8C 66.2(14) . .
B7C C2C B3C B8C -38.8(11) . .
B11C C2C B3C B8C -2.7(17) . .
Hg1 C2C B3C B8C -153.2(10) . .
C1C C2C B3C B7C 137.4(11) . .
B6C C2C B3C B7C 105.0(13) . .
B7C C2C B3C B7C 0.000(1) . .
B11C C2C B3C B7C 36.1(13) . .
Hg1 C2C B3C B7C -114.4(12) . .
C2C C1C B3C C2C 0.000(1) . .
B5C C1C B3C C2C 100.3(13) . .
B6C C1C B3C C2C 31.9(11) . .
B4C C1C B3C C2C 137.0(11) . .
Hg3 C1C B3C C2C -107.7(10) . .
C2C C1C B3C B4C -137.0(11) . .
B5C C1C B3C B4C -36.7(12) . .
B6C C1C B3C B4C -105.0(12) . .
B4C C1C B3C B4C 0.000(1) . .
Hg3 C1C B3C B4C 115.4(11) . .
C2C C1C B3C B8C -97.9(12) . .
B5C C1C B3C B8C 2.3(16) . .
B6C C1C B3C B8C -66.0(14) . .
B4C C1C B3C B8C 39.0(11) . .
Hg3 C1C B3C B8C 154.4(9) . .
C2C C1C B3C B7C -36.1(10) . .
B5C C1C B3C B7C 64.1(14) . .
B6C C1C B3C B7C -4.2(14) . .
B4C C1C B3C B7C 100.8(12) . .
Hg3 C1C B3C B7C -143.8(9) . .
C2C C1C B4C B5C -102.5(12) . .
B5C C1C B4C B5C 0.000(3) . .
B6C C1C B4C B5C -37.6(11) . .
B3C C1C B4C B5C -141.4(12) . .
Hg3 C1C B4C B5C 109.1(12) . .
C2C C1C B4C B8C -1.6(15) . .
B5C C1C B4C B8C 100.9(13) . .
B6C C1C B4C B8C 63.3(15) . .
B3C C1C B4C B8C -40.4(11) . .
Hg3 C1C B4C B8C -150.0(11) . .
C2C C1C B4C B3C 38.9(11) . .
B5C C1C B4C B3C 141.4(12) . .
B6C C1C B4C B3C 103.8(12) . .
B3C C1C B4C B3C 0.000(1) . .
Hg3 C1C B4C B3C -109.5(12) . .
C2C C1C B4C B9C -63.9(14) . .
B5C C1C B4C B9C 38.6(11) . .
B6C C1C B4C B9C 1.0(15) . .
B3C C1C B4C B9C -102.8(12) . .
Hg3 C1C B4C B9C 147.7(10) . .
C2C B3C B4C C1C -37.0(9) . .
C1C B3C B4C C1C 0.000(1) . .
B8C B3C B4C C1C -134.8(12) . .
B7C B3C B4C C1C -97.0(11) . .
C2C B3C B4C B5C -3.1(14) . .
C1C B3C B4C B5C 33.9(10) . .
B8C B3C B4C B5C -100.9(13) . .
B7C B3C B4C B5C -63.1(14) . .
C2C B3C B4C B8C 97.8(12) . .
C1C B3C B4C B8C 134.8(12) . .
B8C B3C B4C B8C 0.000(1) . .
B7C B3C B4C B8C 37.8(11) . .
C2C B3C B4C B9C 60.1(13) . .
C1C B3C B4C B9C 97.1(12) . .
B8C B3C B4C B9C -37.7(11) . .
B7C B3C B4C B9C 0.1(14) . .
C2C C1C B5C B10C -1.3(15) . .
B6C C1C B5C B10C 37.5(11) . .
B4C C1C B5C B10C -103.2(13) . .
B3C C1C B5C B10C -66.4(15) . .
Hg3 C1C B5C B10C 141.4(10) . .
C2C C1C B5C B4C 101.9(11) . .
B6C C1C B5C B4C 140.7(11) . .
B4C C1C B5C B4C 0.000(4) . .
B3C C1C B5C B4C 36.8(11) . .
Hg3 C1C B5C B4C -115.4(11) . .
C2C C1C B5C B6C -38.8(10) . .
B6C C1C B5C B6C 0.000(3) . .
B4C C1C B5C B6C -140.7(11) . .
B3C C1C B5C B6C -103.9(12) . .
Hg3 C1C B5C B6C 103.9(11) . .
C2C C1C B5C B9C 62.1(14) . .
B6C C1C B5C B9C 100.9(13) . .
B4C C1C B5C B9C -39.8(11) . .
B3C C1C B5C B9C -3.0(16) . .
Hg3 C1C B5C B9C -155.2(10) . .
C1C B4C B5C C1C 0.000(3) . .
B8C B4C B5C C1C -99.0(12) . .
B3C B4C B5C C1C -34.3(10) . .
B9C B4C B5C C1C -135.8(12) . .
C1C B4C B5C B10C 97.5(13) . .
B8C B4C B5C B10C -1.4(16) . .
B3C B4C B5C B10C 63.2(15) . .
B9C B4C B5C B10C -38.3(12) . .
C1C B4C B5C B6C 34.9(10) . .
B8C B4C B5C B6C -64.1(14) . .
B3C B4C B5C B6C 0.6(15) . .
B9C B4C B5C B6C -100.9(13) . .
C1C B4C B5C B9C 135.8(12) . .
B8C B4C B5C B9C 36.9(11) . .
B3C B4C B5C B9C 101.5(12) . .
B9C B4C B5C B9C 0.000(2) . .
C1C C2C B6C C1C 0.000(2) . .
B7C C2C B6C C1C 103.2(12) . .
B11C C2C B6C C1C 138.5(12) . .
B3C C2C B6C C1C 32.6(10) . .
Hg1 C2C B6C C1C -111.0(10) . .
C1C C2C B6C B10C -99.7(13) . .
B7C C2C B6C B10C 3.6(16) . .
B11C C2C B6C B10C 38.8(12) . .
B3C C2C B6C B10C -67.1(15) . .
Hg1 C2C B6C B10C 149.3(10) . .
C1C C2C B6C B5C -37.0(10) . .
B7C C2C B6C B5C 66.3(14) . .
B11C C2C B6C B5C 101.5(12) . .
B3C C2C B6C B5C -4.4(15) . .
Hg1 C2C B6C B5C -148.0(9) . .
C1C C2C B6C B11C -138.5(12) . .
B7C C2C B6C B11C -35.3(12) . .
B11C C2C B6C B11C 0.0 . .
B3C C2C B6C B11C -105.9(13) . .
Hg1 C2C B6C B11C 110.5(11) . .
C2C C1C B6C C2C 0.000(2) . .
B5C C1C B6C C2C -137.1(11) . .
B4C C1C B6C C2C -99.8(12) . .
B3C C1C B6C C2C -32.0(11) . .
Hg3 C1C B6C C2C 110.2(10) . .
C2C C1C B6C B10C 99.0(12) . .
B5C C1C B6C B10C -38.1(12) . .
B4C C1C B6C B10C -0.8(15) . .
B3C C1C B6C B10C 67.0(14) . .
Hg3 C1C B6C B10C -150.8(10) . .
C2C C1C B6C B5C 137.1(11) . .
B5C C1C B6C B5C 0.000(4) . .
B4C C1C B6C B5C 37.3(11) . .
B3C C1C B6C B5C 105.1(12) . .
Hg3 C1C B6C B5C -112.8(11) . .
C2C C1C B6C B11C 36.5(11) . .
B5C C1C B6C B11C -100.6(13) . .
B4C C1C B6C B11C -63.3(15) . .
B3C C1C B6C B11C 4.5(15) . .
Hg3 C1C B6C B11C 146.6(10) . .
C1C B5C B6C C2C 37.4(10) . .
B10C B5C B6C C2C -99.5(12) . .
B4C B5C B6C C2C 2.2(15) . .
B9C B5C B6C C2C -62.6(15) . .
C1C B5C B6C C1C 0.000(4) . .
B10C B5C B6C C1C -136.9(12) . .
B4C B5C B6C C1C -35.2(10) . .
B9C B5C B6C C1C -100.0(13) . .
C1C B5C B6C B10C 136.9(12) . .
B10C B5C B6C B10C 0.000(3) . .
B4C B5C B6C B10C 101.7(13) . .
B9C B5C B6C B10C 36.9(12) . .
C1C B5C B6C B11C 99.3(12) . .
B10C B5C B6C B11C -37.5(12) . .
B4C B5C B6C B11C 64.1(15) . .
B9C B5C B6C B11C -0.7(17) . .
C1C C2C B7C B11C 102.0(14) . .
B6C C2C B7C B11C 36.0(13) . .
B11C C2C B7C B11C 0.000(1) . .
B3C C2C B7C B11C 141.8(13) . .
Hg1 C2C B7C B11C -106.3(12) . .
C1C C2C B7C B12C 61.2(16) . .
B6C C2C B7C B12C -4.8(17) . .
B11C C2C B7C B12C -40.8(13) . .
B3C C2C B7C B12C 101.0(14) . .
Hg1 C2C B7C B12C -147.1(11) . .
C1C C2C B7C B8C -0.8(16) . .
B6C C2C B7C B8C -66.8(15) . .
B11C C2C B7C B8C -102.8(14) . .
B3C C2C B7C B8C 39.0(12) . .
Hg1 C2C B7C B8C 150.9(10) . .
C1C C2C B7C B3C -39.8(11) . .
B6C C2C B7C B3C -105.8(13) . .
B11C C2C B7C B3C -141.8(13) . .
B3C C2C B7C B3C 0.000(2) . .
Hg1 C2C B7C B3C 111.9(12) . .
C2C B3C B7C C2C 0.000(1) . .
C1C B3C B7C C2C 36.6(10) . .
B4C B3C B7C C2C 97.6(12) . .
B8C B3C B7C C2C 135.2(13) . .
C2C B3C B7C B11C -34.3(12) . .
C1C B3C B7C B11C 2.3(15) . .
B4C B3C B7C B11C 63.3(14) . .
B8C B3C B7C B11C 100.9(14) . .
C2C B3C B7C B12C -99.1(14) . .
C1C B3C B7C B12C -62.5(14) . .
B4C B3C B7C B12C -1.5(15) . .
B8C B3C B7C B12C 36.2(12) . .
C2C B3C B7C B8C -135.2(13) . .
C1C B3C B7C B8C -98.6(12) . .
B4C B3C B7C B8C -37.6(11) . .
B8C B3C B7C B8C 0.000(4) . .
C1C B4C B8C B12C -61.4(15) . .
B5C B4C B8C B12C 0.0(16) . .
B3C B4C B8C B12C -101.0(13) . .
B9C B4C B8C B12C 36.8(12) . .
C1C B4C B8C B9C -98.3(12) . .
B5C B4C B8C B9C -36.9(11) . .
B3C B4C B8C B9C -137.8(12) . .
B9C B4C B8C B9C 0.0 . .
C1C B4C B8C B7C 1.1(16) . .
B5C B4C B8C B7C 62.5(15) . .
B3C B4C B8C B7C -38.5(12) . .
B9C B4C B8C B7C 99.3(14) . .
C1C B4C B8C B3C 39.5(11) . .
B5C B4C B8C B3C 100.9(12) . .
B3C B4C B8C B3C 0.000(2) . .
B9C B4C B8C B3C 137.8(12) . .
C2C B7C B8C B12C 101.1(13) . .
B11C B7C B8C B12C 38.3(11) . .
B12C B7C B8C B12C 0.000(3) . .
B3C B7C B8C B12C 139.3(12) . .
C2C B7C B8C B4C -0.2(17) . .
B11C B7C B8C B4C -63.0(15) . .
B12C B7C B8C B4C -101.3(14) . .
B3C B7C B8C B4C 38.0(11) . .
C2C B7C B8C B9C 63.6(14) . .
B11C B7C B8C B9C 0.8(15) . .
B12C B7C B8C B9C -37.5(11) . .
B3C B7C B8C B9C 101.8(12) . .
C2C B7C B8C B3C -38.2(11) . .
B11C B7C B8C B3C -101.0(12) . .
B12C B7C B8C B3C -139.3(12) . .
B3C B7C B8C B3C 0.000(4) . .
C2C B3C B8C B12C 1.6(16) . .
C1C B3C B8C B12C 62.2(15) . .
B4C B3C B8C B12C 100.9(14) . .
B7C B3C B8C B12C -36.2(12) . .
C2C B3C B8C B4C -99.2(12) . .
C1C B3C B8C B4C -38.7(11) . .
B4C B3C B8C B4C 0.000(1) . .
B7C B3C B8C B4C -137.0(13) . .
C2C B3C B8C B9C -61.2(15) . .
C1C B3C B8C B9C -0.7(15) . .
B4C B3C B8C B9C 38.0(12) . .
B7C B3C B8C B9C -99.0(13) . .
C2C B3C B8C B7C 37.8(11) . .
C1C B3C B8C B7C 98.3(12) . .
B4C B3C B8C B7C 137.0(13) . .
B7C B3C B8C B7C 0.000(3) . .
C1C B5C B9C C9C 147.1(15) . .
B10C B5C B9C C9C -114.4(18) . .
B4C B5C B9C C9C 107.9(17) . .
B6C B5C B9C C9C -150.6(15) . .
C1C B5C B9C B12C -61.1(16) . .
B10C B5C B9C B12C 37.5(13) . .
B4C B5C B9C B12C -100.2(14) . .
B6C B5C B9C B12C 1.3(17) . .
C1C B5C B9C B10C -98.6(14) . .
B10C B5C B9C B10C 0.000(2) . .
B4C B5C B9C B10C -137.7(13) . .
B6C B5C B9C B10C -36.2(12) . .
C1C B5C B9C B8C 2.4(16) . .
B10C B5C B9C B8C 101.0(14) . .
B4C B5C B9C B8C -36.7(11) . .
B6C B5C B9C B8C 64.8(16) . .
C1C B5C B9C B4C 39.1(11) . .
B10C B5C B9C B4C 137.7(13) . .
B4C B5C B9C B4C 0.000(2) . .
B6C B5C B9C B4C 101.5(13) . .
B12C B8C B9C C9C 113.3(16) . .
B4C B8C B9C C9C -108.2(16) . .
B7C B8C B9C C9C 150.7(14) . .
B3C B8C B9C C9C -145.6(14) . .
B12C B8C B9C B12C 0.000(2) . .
B4C B8C B9C B12C 138.6(12) . .
B7C B8C B9C B12C 37.4(11) . .
B3C B8C B9C B12C 101.1(13) . .
B12C B8C B9C B5C -102.2(13) . .
B4C B8C B9C B5C 36.4(11) . .
B7C B8C B9C B5C -64.7(15) . .
B3C B8C B9C B5C -1.1(16) . .
B12C B8C B9C B10C -39.7(11) . .
B4C B8C B9C B10C 98.9(13) . .
B7C B8C B9C B10C -2.3(15) . .
B3C B8C B9C B10C 61.4(15) . .
B12C B8C B9C B4C -138.6(12) . .
B4C B8C B9C B4C 0.0 . .
B7C B8C B9C B4C -101.2(12) . .
B3C B8C B9C B4C -37.5(11) . .
C1C B4C B9C C9C -148.5(14) . .
B5C B4C B9C C9C -110.6(16) . .
B8C B4C B9C C9C 110.9(16) . .
B3C B4C B9C C9C 149.3(14) . .
C1C B4C B9C B12C 63.5(14) . .
B5C B4C B9C B12C 101.4(13) . .
B8C B4C B9C B12C -37.1(12) . .
B3C B4C B9C B12C 1.3(16) . .
C1C B4C B9C B5C -37.9(10) . .
B5C B4C B9C B5C 0.000(2) . .
B8C B4C B9C B5C -138.5(12) . .
B3C B4C B9C B5C -100.2(12) . .
C1C B4C B9C B10C -0.8(15) . .
B5C B4C B9C B10C 37.1(12) . .
B8C B4C B9C B10C -101.4(13) . .
B3C B4C B9C B10C -63.0(15) . .
C1C B4C B9C B8C 100.6(12) . .
B5C B4C B9C B8C 138.5(12) . .
B8C B4C B9C B8C 0.0 . .
B3C B4C B9C B8C 38.4(11) . .
C2C B6C B10C B11C -38.6(11) . .
C1C B6C B10C B11C -100.4(13) . .
B5C B6C B10C B11C -137.7(13) . .
B11C B6C B10C B11C 0.000(2) . .
C2C B6C B10C B5C 99.1(13) . .
C1C B6C B10C B5C 37.3(11) . .
B5C B6C B10C B5C 0.000(3) . .
B11C B6C B10C B5C 137.7(13) . .
C2C B6C B10C B9C 62.0(16) . .
C1C B6C B10C B9C 0.2(16) . .
B5C B6C B10C B9C -37.1(12) . .
B11C B6C B10C B9C 100.6(15) . .
C2C B6C B10C B12C -0.9(17) . .
C1C B6C B10C B12C -62.7(15) . .
B5C B6C B10C B12C -100.0(14) . .
B11C B6C B10C B12C 37.7(13) . .
C1C B5C B10C B6C -37.5(11) . .
B4C B5C B10C B6C -100.4(13) . .
B6C B5C B10C B6C 0.000(3) . .
B9C B5C B10C B6C -139.0(13) . .
C1C B5C B10C B11C 1.2(17) . .
B4C B5C B10C B11C -61.6(16) . .
B6C B5C B10C B11C 38.7(13) . .
B9C B5C B10C B11C -100.3(15) . .
C1C B5C B10C B9C 101.5(13) . .
B4C B5C B10C B9C 38.6(12) . .
B6C B5C B10C B9C 139.0(13) . .
B9C B5C B10C B9C 0.000(2) . .
C1C B5C B10C B12C 65.2(15) . .
B4C B5C B10C B12C 2.3(17) . .
B6C B5C B10C B12C 102.7(14) . .
B9C B5C B10C B12C -36.3(12) . .
C9C B9C B10C B6C 146.0(15) . .
B12C B9C B10C B6C -101.5(14) . .
B5C B9C B10C B6C 37.4(12) . .
B8C B9C B10C B6C -62.2(16) . .
B4C B9C B10C B6C 0.4(17) . .
C9C B9C B10C B11C -148.9(14) . .
B12C B9C B10C B11C -36.4(12) . .
B5C B9C B10C B11C 102.5(13) . .
B8C B9C B10C B11C 2.9(16) . .
B4C B9C B10C B11C 65.5(15) . .
C9C B9C B10C B5C 108.6(17) . .
B12C B9C B10C B5C -138.9(13) . .
B5C B9C B10C B5C 0.000(2) . .
B8C B9C B10C B5C -99.6(13) . .
B4C B9C B10C B5C -37.0(11) . .
C9C B9C B10C B12C -112.5(17) . .
B12C B9C B10C B12C 0.0 . .
B5C B9C B10C B12C 138.9(13) . .
B8C B9C B10C B12C 39.2(11) . .
B4C B9C B10C B12C 101.9(13) . .
C1C C2C B11C B7C -104.3(12) . .
B6C C2C B11C B7C -142.3(13) . .
B7C C2C B11C B7C 0.000(2) . .
B3C C2C B11C B7C -37.6(13) . .
Hg1 C2C B11C B7C 113.9(12) . .
C1C C2C B11C B10C -0.2(16) . .
B6C C2C B11C B10C -38.3(12) . .
B7C C2C B11C B10C 104.0(14) . .
B3C C2C B11C B10C 66.4(16) . .
Hg1 C2C B11C B10C -142.1(11) . .
C1C C2C B11C B6C 38.0(11) . .
B6C C2C B11C B6C 0.0 . .
B7C C2C B11C B6C 142.3(13) . .
B3C C2C B11C B6C 104.7(14) . .
Hg1 C2C B11C B6C -103.8(11) . .
C1C C2C B11C B12C -64.0(15) . .
B6C C2C B11C B12C -102.1(14) . .
B7C C2C B11C B12C 40.3(12) . .
B3C C2C B11C B12C 2.7(18) . .
Hg1 C2C B11C B12C 154.1(10) . .
C2C B7C B11C C2C 0.000(2) . .
B12C B7C B11C C2C 134.5(12) . .
B8C B7C B11C C2C 96.9(12) . .
B3C B7C B11C C2C 33.6(11) . .
C2C B7C B11C B10C -95.9(13) . .
B12C B7C B11C B10C 38.5(12) . .
B8C B7C B11C B10C 1.0(16) . .
B3C B7C B11C B10C -62.4(15) . .
C2C B7C B11C B6C -33.2(11) . .
B12C B7C B11C B6C 101.2(14) . .
B8C B7C B11C B6C 63.6(15) . .
B3C B7C B11C B6C 0.3(17) . .
C2C B7C B11C B12C -134.5(12) . .
B12C B7C B11C B12C 0.000(3) . .
B8C B7C B11C B12C -37.6(11) . .
B3C B7C B11C B12C -100.9(13) . .
B6C B10C B11C C2C 38.0(11) . .
B5C B10C B11C C2C -0.6(17) . .
B9C B10C B11C C2C -64.6(15) . .
B12C B10C B11C C2C -100.4(13) . .
B6C B10C B11C B7C 100.2(13) . .
B5C B10C B11C B7C 61.6(16) . .
B9C B10C B11C B7C -2.4(16) . .
B12C B10C B11C B7C -38.2(12) . .
B6C B10C B11C B6C 0.000(1) . .
B5C B10C B11C B6C -38.6(13) . .
B9C B10C B11C B6C -102.6(13) . .
B12C B10C B11C B6C -138.4(13) . .
B6C B10C B11C B12C 138.4(13) . .
B5C B10C B11C B12C 99.8(14) . .
B9C B10C B11C B12C 35.8(12) . .
B12C B10C B11C B12C 0.0 . .
C2C B6C B11C C2C 0.0 . .
C1C B6C B11C C2C -36.5(10) . .
B10C B6C B11C C2C -135.6(13) . .
B5C B6C B11C C2C -97.9(13) . .
C2C B6C B11C B7C 33.6(11) . .
C1C B6C B11C B7C -2.8(16) . .
B10C B6C B11C B7C -102.0(14) . .
B5C B6C B11C B7C -64.3(16) . .
C2C B6C B11C B10C 135.6(13) . .
C1C B6C B11C B10C 99.1(13) . .
B10C B6C B11C B10C 0.000(1) . .
B5C B6C B11C B10C 37.7(12) . .
C2C B6C B11C B12C 97.8(13) . .
C1C B6C B11C B12C 61.3(15) . .
B10C B6C B11C B12C -37.9(12) . .
B5C B6C B11C B12C -0.1(17) . .
C9C B9C B12C C12C 3.3(26) . .
B5C B9C B12C C12C -147.8(16) . .
B10C B9C B12C C12C -111.1(18) . .
B8C B9C B12C C12C 112.8(18) . .
B4C B9C B12C C12C 149.7(15) . .
C9C B9C B12C B7C -148.7(16) . .
B5C B9C B12C B7C 60.3(17) . .
B10C B9C B12C B7C 97.0(14) . .
B8C B9C B12C B7C -39.1(12) . .
B4C B9C B12C B7C -2.2(17) . .
C9C B9C B12C B8C -109.6(17) . .
B5C B9C B12C B8C 99.4(14) . .
B10C B9C B12C B8C 136.1(12) . .
B8C B9C B12C B8C 0.000(3) . .
B4C B9C B12C B8C 36.9(11) . .
C9C B9C B12C B11C 149.7(16) . .
B5C B9C B12C B11C -1.3(18) . .
B10C B9C B12C B11C 35.4(12) . .
B8C B9C B12C B11C -100.7(13) . .
B4C B9C B12C B11C -63.9(16) . .
C9C B9C B12C B10C 114.4(19) . .
B5C B9C B12C B10C -36.7(12) . .
B10C B9C B12C B10C 0.0 . .
B8C B9C B12C B10C -136.1(12) . .
B4C B9C B12C B10C -99.2(13) . .
C2C B7C B12C C12C 149.7(16) . .
B11C B7C B12C C12C 109.4(19) . .
B8C B7C B12C C12C -112.8(18) . .
B3C B7C B12C C12C -149.2(16) . .
C2C B7C B12C B9C -58.9(17) . .
B11C B7C B12C B9C -99.1(14) . .
B8C B7C B12C B9C 38.6(12) . .
B3C B7C B12C B9C 2.3(17) . .
C2C B7C B12C B8C -97.5(13) . .
B11C B7C B12C B8C -137.7(12) . .
B8C B7C B12C B8C 0.000(4) . .
B3C B7C B12C B8C -36.3(11) . .
C2C B7C B12C B11C 40.2(11) . .
B11C B7C B12C B11C 0.000(3) . .
B8C B7C B12C B11C 137.7(12) . .
B3C B7C B12C B11C 101.4(13) . .
C2C B7C B12C B10C 3.9(17) . .
B11C B7C B12C B10C -36.3(12) . .
B8C B7C B12C B10C 101.4(13) . .
B3C B7C B12C B10C 65.1(16) . .
B4C B8C B12C C12C -147.8(15) . .
B9C B8C B12C C12C -110.3(17) . .
B7C B8C B12C C12C 112.4(17) . .
B3C B8C B12C C12C 149.2(15) . .
B4C B8C B12C B9C -37.4(11) . .
B9C B8C B12C B9C 0.000(2) . .
B7C B8C B12C B9C -137.2(12) . .
B3C B8C B12C B9C -100.5(13) . .
B4C B8C B12C B7C 99.8(12) . .
B9C B8C B12C B7C 137.2(12) . .
B7C B8C B12C B7C 0.000(4) . .
B3C B8C B12C B7C 36.7(12) . .
B4C B8C B12C B11C 62.9(16) . .
B9C B8C B12C B11C 100.4(13) . .
B7C B8C B12C B11C -36.9(12) . .
B3C B8C B12C B11C -0.1(17) . .
B4C B8C B12C B10C 1.5(16) . .
B9C B8C B12C B10C 38.9(12) . .
B7C B8C B12C B10C -98.3(13) . .
B3C B8C B12C B10C -61.6(16) . .
C2C B11C B12C C12C -151.3(15) . .
B7C B11C B12C C12C -111.6(17) . .
B10C B11C B12C C12C 110.5(18) . .
B6C B11C B12C C12C 147.3(15) . .
C2C B11C B12C B9C 62.2(17) . .
B7C B11C B12C B9C 101.9(14) . .
B10C B11C B12C B9C -36.0(12) . .
B6C B11C B12C B9C 0.9(17) . .
C2C B11C B12C B7C -39.7(12) . .
B7C B11C B12C B7C 0.000(4) . .
B10C B11C B12C B7C -137.9(12) . .
B6C B11C B12C B7C -101.0(13) . .
C2C B11C B12C B8C -1.4(17) . .
B7C B11C B12C B8C 38.3(12) . .
B10C B11C B12C B8C -99.6(13) . .
B6C B11C B12C B8C -62.8(16) . .
C2C B11C B12C B10C 98.2(14) . .
B7C B11C B12C B10C 137.9(12) . .
B10C B11C B12C B10C 0.0 . .
B6C B11C B12C B10C 36.9(12) . .
B6C B10C B12C C12C -148.0(15) . .
B11C B10C B12C C12C -109.9(18) . .
B5C B10C B12C C12C 147.3(15) . .
B9C B10C B12C C12C 110.5(17) . .
B6C B10C B12C B9C 101.4(14) . .
B11C B10C B12C B9C 139.6(13) . .
B5C B10C B12C B9C 36.8(12) . .
B9C B10C B12C B9C 0.0 . .
B6C B10C B12C B7C -1.9(17) . .
B11C B10C B12C B7C 36.2(12) . .
B5C B10C B12C B7C -66.5(16) . .
B9C B10C B12C B7C -103.3(14) . .
B6C B10C B12C B8C 62.3(17) . .
B11C B10C B12C B8C 100.4(13) . .
B5C B10C B12C B8C -2.3(17) . .
B9C B10C B12C B8C -39.2(12) . .
B6C B10C B12C B11C -38.1(12) . .
B11C B10C B12C B11C 0.0 . .
B5C B10C B12C B11C -102.7(14) . .
B9C B10C B12C B11C -139.6(13) . .
